data_7063710
loop_
_publ_author_name
'Rajput, Sagrika'
'M. T., Nithya'
'Dhala, Sasmita'
'Venkatasubbaiah, Krishnan'
'Nembenna, Sharanappa'

_publ_section_title
;
 Exploring tetra-coordinate bis-guanidinate-supported boron complexes:
 synthesis, characterization, and photophysical properties
;
_journal_issue 16
_journal_name_full 'New Journal of Chemistry'
_journal_page_first 6731
_journal_page_last 6740
_journal_paper_doi 10.1039/D5NJ00446B
_journal_volume 49
_journal_year 2025
_chemical_formula_moiety 'C54 H62 B N5 O2'
_chemical_formula_sum 'C54 H62 B N5 O2'
_chemical_formula_weight 823.89
_space_group_crystal_system triclinic
_space_group_IT_number 2
_space_group_name_Hall '-P 1'
_space_group_name_H-M_alt 'P -1'
_atom_sites_solution_hydrogens geom
_atom_sites_solution_primary dual
_audit_creation_date 2024-08-06
_audit_creation_method
;
Olex2 1.5-ac5-021
(compiled 2022.02.15 svn.rf212a0ae for Rigaku Oxford Diffraction, GUI svn.r6439)
;
_audit_update_record
;
2024-10-03 deposited with the CCDC.	2025-03-18 downloaded from the CCDC.
;
_cell_angle_alpha 104.236(2)
_cell_angle_beta 109.150(2)
_cell_angle_gamma 95.3780(18)
_cell_formula_units_Z 4
_cell_length_a 14.8209(3)
_cell_length_b 16.0372(4)
_cell_length_c 20.9525(5)
_cell_measurement_reflns_used 26700
_cell_measurement_temperature 150.00(10)
_cell_measurement_theta_max 75.1700
_cell_measurement_theta_min 3.8990
_cell_volume 4476.6(2)
_computing_cell_refinement 'CrysAlisPro 1.171.42.89a (Rigaku OD, 2023)'
_computing_data_collection 'CrysAlisPro 1.171.42.89a (Rigaku OD, 2023)'
_computing_data_reduction 'CrysAlisPro 1.171.42.89a (Rigaku OD, 2023)'
_computing_molecular_graphics 'Olex2 1.5-ac5-021 (Dolomanov et al., 2009)'
_computing_publication_material 'Olex2 1.5-ac5-021 (Dolomanov et al., 2009)'
_computing_structure_refinement 'SHELXL 2014/7 (Sheldrick, 2015)'
_computing_structure_solution 'SHELXT 2014/5 (Sheldrick, 2014)'
_diffrn_ambient_environment N~2~
_diffrn_ambient_temperature 150.00(10)
_diffrn_detector 'Hybrid Pixel Array Detector'
_diffrn_detector_area_resol_mean 5.8140
_diffrn_detector_type 'Pilatus 200K'
_diffrn_measured_fraction_theta_full 0.994
_diffrn_measured_fraction_theta_max 0.994
_diffrn_measurement_details
;
List of Runs (angles in degrees, time in seconds):

  # Type    Start    End  Width  t~exp~   \w     \q     \k     \f   Frames
#--------------------------------------------------------------------------
  1  \w   -103.00 -17.00   0.50    1.00    --  -38.50 148.00 100.00  172
  2  \w    -86.00  -5.00   0.50    1.00    --  -38.50 124.00 -63.00  162
  3  \w     39.00 114.00   0.50    1.00    --   48.56-148.00  53.00  150
  4  \w     27.00  97.00   0.50    1.00    --   48.56-124.00-142.00  140
  5  \w     39.00 129.00   0.50    4.05    --  102.00-148.00  53.00  180
  6  \w     39.00 112.00   0.50    4.05    --  102.00-124.00-142.00  146
  7  \w     84.00 165.00   0.50    4.05    --  102.00 148.00 100.00  162
  8  \w     98.00 165.00   0.50    4.05    --  102.00 124.00 -63.00  134
  9  \w   -102.00 -21.00   0.50    1.00    --  -38.50 -70.00-102.40  162
 10  \w    -44.00  31.00   0.50    1.00    --  -38.50  19.00-120.00  150
 11  \w   -101.00 -25.00   0.50    1.00    --  -38.50 -62.00  89.82  152
 12  \w     45.00 115.00   0.50    1.00    --   48.56  38.00-150.00  140
 13  \w     37.00 112.00   0.50    1.00    --   48.56  57.00-120.00  150
 14  \w     45.00 115.00   0.50    1.00    --   48.56  38.00 -60.00  140
 15  \w     97.00 165.00   0.50    4.05    --  102.00 125.00-120.00  136
 16  \w    139.00 166.00   0.50    4.05    --  102.00  45.00-180.00   54
 17  \w     45.00 112.00   0.50    4.05    --  102.00 -61.00   0.00  134
 18  \w     34.00 106.00   0.50    4.05    --  102.00 -94.00-150.00  144
 19  \w     42.00 111.00   0.50    4.05    --  102.00-125.00 120.00  138
 20  \w    116.00 171.00   0.50    4.05    --  102.00  15.00   0.00  110
 21  \w     46.00  95.00   0.50    4.05    --  102.00 -15.00   0.00   98
 22  \w    100.00 166.00   0.50    4.05    --  102.00  41.00 -37.55  132
 23  \w     41.00 112.00   0.50    4.05    --  102.00 -61.00 -90.00  142
 24  \w    111.00 136.00   0.50    4.05    --  102.00  45.00-180.00   50
 25  \w     40.00 105.00   0.50    4.05    --  102.00-125.00 -30.00  130
 26  \w     34.00  69.00   0.50    4.05    --  102.00 -94.00   0.00   70
 27  \w     78.00 105.00   0.50    4.05    --  102.00 -94.00   0.00   54
 28  \w     43.00  85.00   0.50    4.05    --  102.00 -45.00-180.00   84
 29  \w    113.00 148.00   0.50    4.05    --  102.00  45.00  30.00   70
 30  \w    103.00 170.00   0.50    4.05    --  102.00  30.00 -90.00  134
 31  \w     59.00 106.00   0.50    4.05    --  102.00 -94.00  90.00   94
 32  \w     39.00  88.00   0.50    4.05    --  102.00 -45.00 -30.00   98
 33  \w     95.00 122.00   0.50    4.05    --  102.00 -88.00 106.06   54
 34  \w     74.00 106.00   0.50    4.05    --  102.00 -94.00 -90.00   64
 35  \w     36.00 103.00   0.50    4.05    --  102.00 -94.00-180.00  134
 36  \w     34.00  84.00   0.50    4.05    --  102.00 -94.00 150.00  100
 37  \w     47.00  97.00   0.50    4.05    --  102.00 -61.00 -60.00  100
 38  \w     43.00 113.00   0.50    4.05    --  102.00 -61.00-180.00  140
 39  \w     99.00 170.00   0.50    4.05    --  102.00  30.00 -60.00  142
 40  \w     94.00 170.00   0.50    4.05    --  102.00  15.00-120.00  152
;
_diffrn_measurement_device 'four-circle diffractometer'
_diffrn_measurement_device_type 'SuperNova, Dual, Cu at home/near, Pilatus 200K'
_diffrn_measurement_method '\w scans'
_diffrn_orient_matrix_type 'CrysAlisPro convention (1999,Acta A55,543-557)'
_diffrn_orient_matrix_UB_11 -0.0883280000
_diffrn_orient_matrix_UB_12 -0.0727771000
_diffrn_orient_matrix_UB_13 -0.0193224000
_diffrn_orient_matrix_UB_21 -0.0264703000
_diffrn_orient_matrix_UB_22 -0.0063160000
_diffrn_orient_matrix_UB_23 -0.0787656000
_diffrn_orient_matrix_UB_31 0.0637243000
_diffrn_orient_matrix_UB_32 -0.0696791000
_diffrn_orient_matrix_UB_33 -0.0073875000
_diffrn_radiation_monochromator mirror
_diffrn_radiation_probe x-ray
_diffrn_radiation_type 'Cu K\a'
_diffrn_radiation_wavelength 1.54184
_diffrn_reflns_av_R_equivalents 0.0907
_diffrn_reflns_av_unetI/netI 0.0657
_diffrn_reflns_Laue_measured_fraction_full 0.994
_diffrn_reflns_Laue_measured_fraction_max 0.994
_diffrn_reflns_limit_h_max 17
_diffrn_reflns_limit_h_min -17
_diffrn_reflns_limit_k_max 16
_diffrn_reflns_limit_k_min -19
_diffrn_reflns_limit_l_max 23
_diffrn_reflns_limit_l_min -25
_diffrn_reflns_number 63879
_diffrn_reflns_point_group_measured_fraction_full 0.994
_diffrn_reflns_point_group_measured_fraction_max 0.994
_diffrn_reflns_theta_full 67.684
_diffrn_reflns_theta_max 68.251
_diffrn_reflns_theta_min 3.897
_diffrn_source 'micro-focus sealed X-ray tube'
_diffrn_source_type 'SuperNova (Cu) X-ray Source'
_exptl_absorpt_coefficient_mu 0.573
_exptl_absorpt_correction_T_max 1.00000
_exptl_absorpt_correction_T_min 0.52632
_exptl_absorpt_correction_type multi-scan
_exptl_absorpt_process_details
;
CrysAlisPro 1.171.42.89a (Rigaku Oxford Diffraction, 2023)
Empirical absorption correction using spherical harmonics,
implemented in SCALE3 ABSPACK scaling algorithm.
;
_exptl_crystal_colour 'metallic light colourless'
_exptl_crystal_colour_lustre metallic
_exptl_crystal_colour_modifier light
_exptl_crystal_colour_primary colourless
_exptl_crystal_density_diffrn 1.222
_exptl_crystal_description block
_exptl_crystal_F_000 1768
_exptl_crystal_size_max 0.2
_exptl_crystal_size_mid 0.18
_exptl_crystal_size_min 0.17
_refine_diff_density_max 0.603
_refine_diff_density_min -0.379
_refine_diff_density_rms 0.099
_refine_ls_extinction_method none
_refine_ls_goodness_of_fit_ref 1.090
_refine_ls_hydrogen_treatment constr
_refine_ls_matrix_type full
_refine_ls_number_parameters 1133
_refine_ls_number_reflns 16306
_refine_ls_number_restraints 0
_refine_ls_restrained_S_all 1.090
_refine_ls_R_factor_all 0.1137
_refine_ls_R_factor_gt 0.0913
_refine_ls_shift/su_max 0.000
_refine_ls_shift/su_mean 0.000
_refine_ls_structure_factor_coef Fsqd
_refine_ls_weighting_details 'w=1/[\s^2^(Fo^2^)+(0.1177P)^2^+5.8960P] where P=(Fo^2^+2Fc^2^)/3'
_refine_ls_weighting_scheme calc
_refine_ls_wR_factor_gt 0.2314
_refine_ls_wR_factor_ref 0.2486
_reflns_Friedel_coverage 0.000
_reflns_number_gt 12406
_reflns_number_total 16306
_reflns_threshold_expression 'I > 2\s(I)'
_cod_data_source_file d5nj00446b2.cif
_cod_data_source_block sn-sr-c5-158_auto
_cod_depositor_comments 'Adding full bibliography for 7063704--7063710.cif.'
_cod_original_cell_volume 4476.57(19)
_cod_database_code 7063710
_shelx_shelxl_version_number 2014/7
_chemical_oxdiff_formula 'C H N B O'
_shelx_space_group_comment
;
The symmetry employed for this shelxl refinement is uniquely defined
by the following loop, which should always be used as a source of
symmetry information in preference to the above space-group names.
They are only intended as comments.
;
_shelx_estimated_absorpt_t_max 0.909
_shelx_estimated_absorpt_t_min 0.894
_olex2_refinement_description
;
1.a Secondary CH2 refined with riding coordinates:
 C39(H39A,H39B), C101(H10A,H10B), C99(H99A,H99B), C110(H11A,H11B), C89(H89A,
 H89B), C50(H50A,H50B), C37(H37A,H37B), C91(H91A,H91B), C29(H29A,H29B),
 C59(H59A,H59B), C112(H11C,H11D), C123(H12A,H12B), C48(H48A,H48B), C61(H61A,
 H61B), C27(H27A,H27B), C121(H12C,H12D)
1.b Aromatic/amide H refined with riding coordinates:
 N103(H103), N114(H114), N4(H4), N5(H5), C46(H46), C4(H4A), C7(H7), C35(H35),
 C119(H119), C97(H97), C69(H69), C44(H44), C33(H33), C75(H75), C68(H68),
 C74(H74), C95(H95), C108(H108), C72(H72), C10(H10), C45(H45), C6(H6), C67(H67),
  C25(H25), C5(H5A), C57(H57), C66(H66), C12(H12), C11(H11), C96(H96), C87(H87),
  C85(H85), C34(H34), C73(H73), C117(H117), C118(H118), C55(H55), C13(H13),
 C23(H23), C24(H24), C106(H106), C86(H86), C107(H107), C56(H56)
1.c Idealised Me refined as rotating group:
 C92(H92A,H92B,H92C), C90(H90A,H90B,H90C), C40(H40A,H40B,H40C), C111(H11E,H11F,
 H11G), C30(H30A,H30B,H30C), C102(H10C,H10D,H10E), C100(H10F,H10G,H10H),
 C38(H38A,H38B,H38C), C62(H62A,H62B,H62C), C60(H60A,H60B,H60C), C122(H12E,H12F,
 H12G), C124(H12H,H12I,H12J), C51(H51A,H51B,H51C), C49(H49A,H49B,H49C),
 C113(H11H,H11I,H11J), C28(H28A,H28B,H28C)
;
_olex2_submission_special_instructions 'No special instructions were received'
_oxdiff_exptl_absorpt_empirical_details
;
Empirical correction (ABSPACK) includes:
- Absorption correction using spherical harmonics
- Frame scaling
;
_oxdiff_exptl_absorpt_empirical_full_max 2.098
_oxdiff_exptl_absorpt_empirical_full_min 0.392

loop_
_space_group_symop_operation_xyz
'x, y, z'
'-x, -y, -z'

loop_
_atom_site_label
_atom_site_type_symbol
_atom_site_fract_x
_atom_site_fract_y
_atom_site_fract_z
_atom_site_U_iso_or_equiv
_atom_site_adp_type
_atom_site_occupancy
_atom_site_site_symmetry_order
_atom_site_calc_flag
_atom_site_refinement_flags_posn
_atom_site_refinement_flags_adp
_atom_site_refinement_flags_occupancy
_atom_site_disorder_assembly
_atom_site_disorder_group
O1 O 0.62303(16) 0.29333(14) 0.70271(12) 0.0310(5) Uani 1 1 d . . . . .
O64 O 0.03144(16) 0.79425(14) 0.91552(12) 0.0313(5) Uani 1 1 d . . . . .
O77 O -0.10550(15) 0.74060(14) 0.80363(11) 0.0294(5) Uani 1 1 d . . . . .
O2 O 0.49145(16) 0.20219(14) 0.59515(12) 0.0310(5) Uani 1 1 d . . . . .
N79 N 0.03434(18) 0.67236(16) 0.81312(13) 0.0260(5) Uani 1 1 d . . . . .
N78 N 0.04820(18) 0.82899(16) 0.81450(13) 0.0261(5) Uani 1 1 d . . . . .
N103 N 0.12572(19) 0.59296(16) 0.75782(14) 0.0292(6) Uani 1 1 d . . . . .
H103 H 0.1074 0.5467 0.7693 0.035 Uiso 1 1 calc R U . . .
N114 N 0.1737(2) 0.88620(17) 0.78497(15) 0.0309(6) Uani 1 1 d . . . . .
H114 H 0.1526 0.9360 0.7915 0.037 Uiso 1 1 calc R U . . .
N2 N 0.49013(19) 0.18792(17) 0.70606(14) 0.0283(6) Uani 1 1 d . . . . .
N81 N 0.15139(19) 0.74116(17) 0.77812(15) 0.0291(6) Uani 1 1 d . . . . .
N1 N 0.46272(19) 0.32916(16) 0.68113(13) 0.0270(5) Uani 1 1 d . . . . .
N4 N 0.32367(19) 0.37463(17) 0.69469(15) 0.0297(6) Uani 1 1 d . . . . .
H4 H 0.3397 0.4224 0.6842 0.036 Uiso 1 1 calc R U . . .
N5 N 0.3587(2) 0.10329(17) 0.71264(15) 0.0320(6) Uani 1 1 d . . . . .
H5 H 0.3970 0.0687 0.7292 0.038 Uiso 1 1 calc R U . . .
N3 N 0.33950(19) 0.23356(17) 0.69057(15) 0.0300(6) Uani 1 1 d . . . . .
C82 C 0.1225(2) 0.81770(19) 0.79333(16) 0.0260(6) Uani 1 1 d . . . . .
C2 C 0.3980(2) 0.1761(2) 0.70214(17) 0.0279(6) Uani 1 1 d . . . . .
C1 C 0.3781(2) 0.3117(2) 0.68850(16) 0.0265(6) Uani 1 1 d . . . . .
C80 C 0.1020(2) 0.6704(2) 0.78418(16) 0.0266(6) Uani 1 1 d . . . . .
C42 C 0.2422(2) 0.36945(19) 0.71689(18) 0.0305(7) Uani 1 1 d . . . . .
C115 C 0.2586(2) 0.8856(2) 0.76663(19) 0.0315(7) Uani 1 1 d . . . . .
C47 C 0.2596(3) 0.3924(2) 0.78958(19) 0.0359(8) Uani 1 1 d . . . . .
C84 C -0.0600(2) 0.9174(2) 0.75953(18) 0.0300(7) Uani 1 1 d . . . . .
C21 C 0.5555(2) 0.1366(2) 0.74012(18) 0.0308(7) Uani 1 1 d . . . . .
C53 C 0.2564(2) 0.0810(2) 0.69747(19) 0.0321(7) Uani 1 1 d . . . . .
C76 C -0.1754(2) 0.7668(2) 0.82779(18) 0.0305(7) Uani 1 1 d . . . . .
C14 C 0.5193(2) 0.2263(2) 0.54560(17) 0.0303(7) Uani 1 1 d . . . . .
C70 C -0.1022(3) 0.7410(2) 0.94770(17) 0.0323(7) Uani 1 1 d . . . . .
C93 C -0.0080(2) 0.59409(19) 0.82367(17) 0.0283(7) Uani 1 1 d . . . . .
C31 C 0.4985(2) 0.4162(2) 0.68034(17) 0.0286(7) Uani 1 1 d . . . . .
C120 C 0.2497(3) 0.8480(2) 0.6967(2) 0.0353(8) Uani 1 1 d . . . . .
C83 C 0.0141(2) 0.9112(2) 0.81965(17) 0.0283(7) Uani 1 1 d . . . . .
C8 C 0.6983(2) 0.2467(2) 0.61657(18) 0.0317(7) Uani 1 1 d . . . . .
C36 C 0.4612(2) 0.4411(2) 0.61843(18) 0.0312(7) Uani 1 1 d . . . . .
C39 C 0.3733(3) 0.3845(2) 0.55654(18) 0.0348(7) Uani 1 1 d . . . . .
H39A H 0.3145 0.3925 0.5682 0.042 Uiso 1 1 calc R U . . .
H39B H 0.3792 0.3223 0.5509 0.042 Uiso 1 1 calc R U . . .
C9 C 0.6169(3) 0.2547(2) 0.55539(18) 0.0328(7) Uani 1 1 d . . . . .
C105 C 0.1278(3) 0.5530(2) 0.63839(19) 0.0370(8) Uani 1 1 d . . . . .
C46 C 0.1806(3) 0.3943(2) 0.8109(2) 0.0406(8) Uani 1 1 d . . . . .
H46 H 0.1914 0.4100 0.8599 0.049 Uiso 1 1 calc R U . . .
C4 C 0.7721(2) 0.2453(2) 0.73829(19) 0.0348(7) Uani 1 1 d . . . . .
H4A H 0.7692 0.2538 0.7840 0.042 Uiso 1 1 calc R U . . .
C65 C -0.0030(2) 0.7604(2) 0.95868(17) 0.0309(7) Uani 1 1 d . . . . .
C101 C 0.1508(3) 0.6109(2) 0.92432(18) 0.0362(8) Uani 1 1 d . . . . .
H10A H 0.1568 0.6754 0.9378 0.043 Uiso 1 1 calc R U . . .
H10B H 0.1877 0.5955 0.8927 0.043 Uiso 1 1 calc R U . . .
C7 C 0.7797(3) 0.2187(2) 0.6055(2) 0.0370(8) Uani 1 1 d . . . . .
H7 H 0.7830 0.2089 0.5598 0.044 Uiso 1 1 calc R U . . .
C43 C 0.1474(2) 0.3480(2) 0.66670(19) 0.0333(7) Uani 1 1 d . . . . .
C109 C 0.2804(2) 0.6079(2) 0.7395(2) 0.0345(7) Uani 1 1 d . . . . .
C88 C 0.0538(2) 0.9807(2) 0.88250(18) 0.0314(7) Uani 1 1 d . . . . .
C35 C 0.5027(3) 0.5216(2) 0.6170(2) 0.0373(8) Uani 1 1 d . . . . .
H35 H 0.4801 0.5382 0.5749 0.045 Uiso 1 1 calc R U . . .
C3 C 0.6949(2) 0.2601(2) 0.68442(18) 0.0303(7) Uani 1 1 d . . . . .
C99 C -0.1549(3) 0.5646(2) 0.70897(19) 0.0363(8) Uani 1 1 d . . . . .
H99A H -0.1082 0.5990 0.6962 0.044 Uiso 1 1 calc R U . . .
H99B H -0.2044 0.6000 0.7149 0.044 Uiso 1 1 calc R U . . .
C119 C 0.3323(3) 0.8532(2) 0.6801(2) 0.0425(9) Uani 1 1 d . . . . .
H119 H 0.3272 0.8276 0.6328 0.051 Uiso 1 1 calc R U . . .
C97 C -0.0020(3) 0.5049(2) 0.9008(2) 0.0386(8) Uani 1 1 d . . . . .
H97 H 0.0314 0.4887 0.9417 0.046 Uiso 1 1 calc R U . . .
C69 C -0.1270(3) 0.7046(2) 0.99557(19) 0.0391(8) Uani 1 1 d . . . . .
H69 H -0.1938 0.6867 0.9872 0.047 Uiso 1 1 calc R U . . .
C26 C 0.5762(2) 0.0615(2) 0.7013(2) 0.0348(7) Uani 1 1 d . . . . .
C44 C 0.0704(3) 0.3507(2) 0.6910(2) 0.0387(8) Uani 1 1 d . . . . .
H44 H 0.0056 0.3364 0.6578 0.046 Uiso 1 1 calc R U . . .
C94 C -0.1016(2) 0.5485(2) 0.77843(18) 0.0320(7) Uani 1 1 d . . . . .
C58 C 0.1958(3) 0.0354(2) 0.6276(2) 0.0387(8) Uani 1 1 d . . . . .
C33 C 0.6082(3) 0.5552(2) 0.7388(2) 0.0395(8) Uani 1 1 d . . . . .
H33 H 0.6562 0.5954 0.7799 0.047 Uiso 1 1 calc R U . . .
C75 C -0.2527(3) 0.7899(2) 0.7794(2) 0.0381(8) Uani 1 1 d . . . . .
H75 H -0.2508 0.7897 0.7345 0.046 Uiso 1 1 calc R U . . .
C68 C -0.0580(3) 0.6938(2) 1.0544(2) 0.0432(9) Uani 1 1 d . . . . .
H68 H -0.0771 0.6686 1.0857 0.052 Uiso 1 1 calc R U . . .
C74 C -0.3312(3) 0.8127(2) 0.7962(2) 0.0448(9) Uani 1 1 d . . . . .
H74 H -0.3833 0.8272 0.7627 0.054 Uiso 1 1 calc R U . . .
C110 C 0.0182(3) 0.5286(2) 0.6077(2) 0.0421(8) Uani 1 1 d . . . . .
H11A H -0.0047 0.5069 0.6412 0.051 Uiso 1 1 calc R U . . .
H11B H -0.0019 0.4802 0.5632 0.051 Uiso 1 1 calc R U . . .
C71 C -0.1789(2) 0.7656(2) 0.89342(19) 0.0335(7) Uani 1 1 d . . . . .
C95 C -0.1451(3) 0.4829(2) 0.7981(2) 0.0386(8) Uani 1 1 d . . . . .
H95 H -0.2087 0.4514 0.7687 0.046 Uiso 1 1 calc R U . . .
C104 C 0.1796(3) 0.5845(2) 0.71190(19) 0.0333(7) Uani 1 1 d . . . . .
C32 C 0.5707(2) 0.4746(2) 0.74208(18) 0.0330(7) Uani 1 1 d . . . . .
C108 C 0.3306(3) 0.6011(2) 0.6938(2) 0.0405(8) Uani 1 1 d . . . . .
H108 H 0.3996 0.6168 0.7121 0.049 Uiso 1 1 calc R U . . .
C72 C -0.2589(3) 0.7910(2) 0.9090(2) 0.0406(8) Uani 1 1 d . . . . .
H72 H -0.2615 0.7921 0.9540 0.049 Uiso 1 1 calc R U . . .
C89 C -0.0916(2) 0.8437(2) 0.69064(17) 0.0323(7) Uani 1 1 d . . . . .
H89A H -0.1083 0.7879 0.7001 0.039 Uiso 1 1 calc R U . . .
H89B H -0.0356 0.8397 0.6750 0.039 Uiso 1 1 calc R U . . .
C92 C 0.1242(3) 0.9913(3) 1.0139(2) 0.0457(9) Uani 1 1 d . . . . .
H92A H 0.0756 0.9420 1.0091 0.068 Uiso 1 1 calc R U . . .
H92B H 0.1009 1.0462 1.0256 0.068 Uiso 1 1 calc R U . . .
H92C H 0.1855 0.9934 1.0516 0.068 Uiso 1 1 calc R U . . .
C10 C 0.6359(3) 0.2802(2) 0.50117(19) 0.0374(8) Uani 1 1 d . . . . .
H10 H 0.7010 0.3036 0.5083 0.045 Uiso 1 1 calc R U . . .
C54 C 0.2196(3) 0.1060(2) 0.7509(2) 0.0372(8) Uani 1 1 d . . . . .
C45 C 0.0862(3) 0.3737(2) 0.7623(2) 0.0422(9) Uani 1 1 d . . . . .
H45 H 0.0329 0.3753 0.7779 0.051 Uiso 1 1 calc R U . . .
C6 C 0.8556(3) 0.2048(2) 0.6587(2) 0.0400(8) Uani 1 1 d . . . . .
H6 H 0.9100 0.1856 0.6495 0.048 Uiso 1 1 calc R U . . .
C67 C 0.0396(3) 0.7202(2) 1.06705(19) 0.0403(8) Uani 1 1 d . . . . .
H67 H 0.0880 0.7156 1.1084 0.048 Uiso 1 1 calc R U . . .
C98 C 0.0451(2) 0.5699(2) 0.88310(18) 0.0316(7) Uani 1 1 d . . . . .
C25 C 0.6429(3) 0.0183(2) 0.7382(2) 0.0419(9) Uani 1 1 d . . . . .
H25 H 0.6595 -0.0316 0.7125 0.050 Uiso 1 1 calc R U . . .
C5 C 0.8516(3) 0.2190(2) 0.7256(2) 0.0395(8) Uani 1 1 d . . . . .
H5A H 0.9040 0.2104 0.7627 0.047 Uiso 1 1 calc R U . . .
C57 C 0.0975(3) 0.0135(3) 0.6143(2) 0.0465(9) Uani 1 1 d . . . . .
H57 H 0.0549 -0.0181 0.5676 0.056 Uiso 1 1 calc R U . . .
C90 C -0.1777(3) 0.8528(3) 0.6302(2) 0.0440(9) Uani 1 1 d . . . . .
H90A H -0.1926 0.8022 0.5885 0.066 Uiso 1 1 calc R U . . .
H90B H -0.1614 0.9067 0.6189 0.066 Uiso 1 1 calc R U . . .
H90C H -0.2344 0.8553 0.6443 0.066 Uiso 1 1 calc R U . . .
C66 C 0.0665(3) 0.7530(2) 1.02000(18) 0.0357(7) Uani 1 1 d . . . . .
H66 H 0.1336 0.7711 1.0293 0.043 Uiso 1 1 calc R U . . .
C22 C 0.5964(3) 0.1648(2) 0.81472(19) 0.0373(8) Uani 1 1 d . . . . .
C116 C 0.3491(3) 0.9289(2) 0.8193(2) 0.0386(8) Uani 1 1 d . . . . .
C12 C 0.4684(3) 0.2359(2) 0.42611(19) 0.0400(8) Uani 1 1 d . . . . .
H12 H 0.4183 0.2262 0.3815 0.048 Uiso 1 1 calc R U . . .
C11 C 0.5628(3) 0.2722(2) 0.4372(2) 0.0421(9) Uani 1 1 d . . . . .
H11 H 0.5773 0.2912 0.4016 0.050 Uiso 1 1 calc R U . . .
C50 C 0.3630(3) 0.4138(3) 0.8413(2) 0.0438(9) Uani 1 1 d . . . . .
H50A H 0.3986 0.4633 0.8334 0.053 Uiso 1 1 calc R U . . .
H50B H 0.3938 0.3626 0.8306 0.053 Uiso 1 1 calc R U . . .
C96 C -0.0974(3) 0.4634(2) 0.8593(2) 0.0428(9) Uani 1 1 d . . . . .
H96 H -0.1298 0.4213 0.8733 0.051 Uiso 1 1 calc R U . . .
C87 C 0.0124(3) 1.0554(2) 0.88491(19) 0.0357(8) Uani 1 1 d . . . . .
H87 H 0.0376 1.1036 0.9267 0.043 Uiso 1 1 calc R U . . .
C37 C 0.6040(3) 0.4501(2) 0.80998(18) 0.0357(7) Uani 1 1 d . . . . .
H37A H 0.6493 0.4091 0.8068 0.043 Uiso 1 1 calc R U . . .
H37B H 0.5467 0.4184 0.8143 0.043 Uiso 1 1 calc R U . . .
C85 C -0.0998(2) 0.9928(2) 0.7650(2) 0.0360(8) Uani 1 1 d . . . . .
H85 H -0.1515 0.9979 0.7257 0.043 Uiso 1 1 calc R U . . .
C34 C 0.5763(3) 0.5783(2) 0.6760(2) 0.0428(9) Uani 1 1 d . . . . .
H34 H 0.6051 0.6324 0.6738 0.051 Uiso 1 1 calc R U . . .
C73 C -0.3345(3) 0.8145(2) 0.8617(2) 0.0450(9) Uani 1 1 d . . . . .
H73 H -0.3877 0.8317 0.8740 0.054 Uiso 1 1 calc R U . . .
C91 C 0.1408(3) 0.9793(2) 0.94436(18) 0.0364(8) Uani 1 1 d . . . . .
H91A H 0.1945 1.0263 0.9514 0.044 Uiso 1 1 calc R U . . .
H91B H 0.1621 0.9227 0.9324 0.044 Uiso 1 1 calc R U . . .
C117 C 0.4305(3) 0.9325(3) 0.7997(2) 0.0468(10) Uani 1 1 d . . . . .
H117 H 0.4925 0.9615 0.8343 0.056 Uiso 1 1 calc R U . . .
C40 C 0.3579(3) 0.4024(3) 0.4858(2) 0.0465(9) Uani 1 1 d . . . . .
H40A H 0.3034 0.3589 0.4485 0.070 Uiso 1 1 calc R U . . .
H40B H 0.4171 0.3984 0.4748 0.070 Uiso 1 1 calc R U . . .
H40C H 0.3434 0.4612 0.4886 0.070 Uiso 1 1 calc R U . . .
C118 C 0.4224(3) 0.8948(3) 0.7309(2) 0.0472(10) Uani 1 1 d . . . . .
H118 H 0.4785 0.8974 0.7184 0.057 Uiso 1 1 calc R U . . .
C29 C 0.5299(3) 0.0230(2) 0.62182(19) 0.0385(8) Uani 1 1 d . . . . .
H29A H 0.4838 0.0595 0.6027 0.046 Uiso 1 1 calc R U . . .
H29B H 0.4923 -0.0365 0.6105 0.046 Uiso 1 1 calc R U . . .
C55 C 0.1209(3) 0.0823(2) 0.7353(2) 0.0432(9) Uani 1 1 d . . . . .
H55 H 0.0946 0.0974 0.7713 0.052 Uiso 1 1 calc R U . . .
C13 C 0.4471(3) 0.2139(2) 0.47993(18) 0.0354(7) Uani 1 1 d . . . . .
H13 H 0.3820 0.1897 0.4720 0.042 Uiso 1 1 calc R U . . .
C59 C 0.2898(3) 0.1590(3) 0.8246(2) 0.0450(9) Uani 1 1 d . . . . .
H59A H 0.3396 0.1242 0.8412 0.054 Uiso 1 1 calc R U . . .
H59B H 0.3237 0.2128 0.8210 0.054 Uiso 1 1 calc R U . . .
C112 C 0.3329(3) 0.6409(2) 0.8193(2) 0.0412(8) Uani 1 1 d . . . . .
H11C H 0.3025 0.6885 0.8386 0.049 Uiso 1 1 calc R U . . .
H11D H 0.3222 0.5925 0.8392 0.049 Uiso 1 1 calc R U . . .
C23 C 0.6619(3) 0.1182(3) 0.8487(2) 0.0453(9) Uani 1 1 d . . . . .
H23 H 0.6908 0.1365 0.8988 0.054 Uiso 1 1 calc R U . . .
C24 C 0.6853(3) 0.0457(3) 0.8106(2) 0.0466(9) Uani 1 1 d . . . . .
H24 H 0.7305 0.0151 0.8343 0.056 Uiso 1 1 calc R U . . .
C123 C 0.1511(3) 0.8037(3) 0.6411(2) 0.0433(8) Uani 1 1 d . . . . .
H12A H 0.1061 0.8453 0.6427 0.052 Uiso 1 1 calc R U . . .
H12B H 0.1265 0.7530 0.6540 0.052 Uiso 1 1 calc R U . . .
C111 C -0.0310(3) 0.6052(3) 0.5926(2) 0.0447(9) Uani 1 1 d . . . . .
H11E H -0.0118 0.6246 0.5573 0.067 Uiso 1 1 calc R U . . .
H11F H -0.0108 0.6537 0.6363 0.067 Uiso 1 1 calc R U . . .
H11G H -0.1018 0.5861 0.5745 0.067 Uiso 1 1 calc R U . . .
C30 C 0.6042(3) 0.0176(3) 0.5858(2) 0.0491(10) Uani 1 1 d . . . . .
H30A H 0.5712 -0.0127 0.5353 0.074 Uiso 1 1 calc R U . . .
H30B H 0.6528 -0.0148 0.6069 0.074 Uiso 1 1 calc R U . . .
H30C H 0.6364 0.0769 0.5922 0.074 Uiso 1 1 calc R U . . .
C106 C 0.1806(3) 0.5468(2) 0.5944(2) 0.0447(9) Uani 1 1 d . . . . .
H106 H 0.1473 0.5251 0.5447 0.054 Uiso 1 1 calc R U . . .
C48 C 0.1264(3) 0.3193(3) 0.5886(2) 0.0428(8) Uani 1 1 d . . . . .
H48A H 0.1814 0.3470 0.5792 0.051 Uiso 1 1 calc R U . . .
H48B H 0.0675 0.3399 0.5641 0.051 Uiso 1 1 calc R U . . .
C86 C -0.0643(3) 1.0609(2) 0.8279(2) 0.0381(8) Uani 1 1 d . . . . .
H86 H -0.0930 1.1115 0.8317 0.046 Uiso 1 1 calc R U . . .
C61 C 0.2395(3) 0.0145(3) 0.5713(2) 0.0469(9) Uani 1 1 d . . . . .
H61A H 0.2764 -0.0329 0.5783 0.056 Uiso 1 1 calc R U . . .
H61B H 0.2866 0.0669 0.5781 0.056 Uiso 1 1 calc R U . . .
B63 B -0.0011(3) 0.7589(2) 0.83916(19) 0.0272(7) Uani 1 1 d . . . . .
C107 C 0.2802(3) 0.5714(2) 0.6210(2) 0.0455(9) Uani 1 1 d . . . . .
H107 H 0.3147 0.5680 0.5897 0.055 Uiso 1 1 calc R U . . .
C102 C 0.1990(3) 0.5847(3) 0.9911(2) 0.0480(9) Uani 1 1 d . . . . .
H10C H 0.1960 0.5212 0.9785 0.072 Uiso 1 1 calc R U . . .
H10D H 0.1647 0.6012 1.0238 0.072 Uiso 1 1 calc R U . . .
H10E H 0.2671 0.6149 1.0139 0.072 Uiso 1 1 calc R U . . .
C56 C 0.0600(3) 0.0360(3) 0.6661(2) 0.0483(10) Uani 1 1 d . . . . .
H56 H -0.0080 0.0202 0.6551 0.058 Uiso 1 1 calc R U . . .
C100 C -0.2051(3) 0.4800(2) 0.6484(2) 0.0468(9) Uani 1 1 d . . . . .
H10F H -0.2274 0.4940 0.6034 0.070 Uiso 1 1 calc R U . . .
H10G H -0.2611 0.4519 0.6557 0.070 Uiso 1 1 calc R U . . .
H10H H -0.1591 0.4402 0.6473 0.070 Uiso 1 1 calc R U . . .
C27 C 0.5718(3) 0.2437(3) 0.8575(2) 0.0463(9) Uani 1 1 d . . . . .
H27A H 0.5081 0.2533 0.8287 0.056 Uiso 1 1 calc R U . . .
H27B H 0.6211 0.2958 0.8670 0.056 Uiso 1 1 calc R U . . .
B1 B 0.5219(3) 0.2531(2) 0.66961(19) 0.0283(7) Uani 1 1 d . . . . .
C121 C 0.3604(3) 0.9678(3) 0.8952(2) 0.0487(9) Uani 1 1 d . . . . .
H12C H 0.3034 0.9947 0.8966 0.058 Uiso 1 1 calc R U . . .
H12D H 0.4190 1.0148 0.9186 0.058 Uiso 1 1 calc R U . . .
C38 C 0.6540(4) 0.5261(3) 0.8770(2) 0.0586(12) Uani 1 1 d . . . . .
H38A H 0.7151 0.5541 0.8761 0.088 Uiso 1 1 calc R U . . .
H38B H 0.6678 0.5043 0.9183 0.088 Uiso 1 1 calc R U . . .
H38C H 0.6114 0.5690 0.8797 0.088 Uiso 1 1 calc R U . . .
C62 C 0.1681(4) -0.0133(3) 0.4955(2) 0.0587(11) Uani 1 1 d . . . . .
H62A H 0.2038 -0.0232 0.4632 0.088 Uiso 1 1 calc R U . . .
H62B H 0.1307 0.0328 0.4875 0.088 Uiso 1 1 calc R U . . .
H62C H 0.1237 -0.0676 0.4868 0.088 Uiso 1 1 calc R U . . .
C60 C 0.2447(4) 0.1852(3) 0.8797(3) 0.0592(11) Uani 1 1 d . . . . .
H60A H 0.1977 0.2224 0.8654 0.089 Uiso 1 1 calc R U . . .
H60B H 0.2957 0.2176 0.9252 0.089 Uiso 1 1 calc R U . . .
H60C H 0.2113 0.1326 0.8844 0.089 Uiso 1 1 calc R U . . .
C122 C 0.3694(4) 0.9008(3) 0.9363(3) 0.0624(12) Uani 1 1 d . . . . .
H12E H 0.3117 0.8538 0.9134 0.094 Uiso 1 1 calc R U . . .
H12F H 0.3748 0.9295 0.9848 0.094 Uiso 1 1 calc R U . . .
H12G H 0.4276 0.8759 0.9373 0.094 Uiso 1 1 calc R U . . .
C124 C 0.1472(3) 0.7711(3) 0.5653(2) 0.0557(11) Uani 1 1 d . . . . .
H12H H 0.0798 0.7463 0.5335 0.083 Uiso 1 1 calc R U . . .
H12I H 0.1871 0.7260 0.5618 0.083 Uiso 1 1 calc R U . . .
H12J H 0.1724 0.8202 0.5519 0.083 Uiso 1 1 calc R U . . .
C51 C 0.3761(4) 0.4376(4) 0.9190(2) 0.0706(14) Uani 1 1 d . . . . .
H51A H 0.3417 0.3891 0.9280 0.106 Uiso 1 1 calc R U . . .
H51B H 0.3495 0.4904 0.9313 0.106 Uiso 1 1 calc R U . . .
H51C H 0.4455 0.4487 0.9479 0.106 Uiso 1 1 calc R U . . .
C49 C 0.1109(4) 0.2209(3) 0.5587(2) 0.0699(14) Uani 1 1 d . . . . .
H49A H 0.0973 0.2056 0.5078 0.105 Uiso 1 1 calc R U . . .
H49B H 0.0558 0.1932 0.5671 0.105 Uiso 1 1 calc R U . . .
H49C H 0.1697 0.2003 0.5820 0.105 Uiso 1 1 calc R U . . .
C113 C 0.4409(3) 0.6747(4) 0.8451(3) 0.0790(16) Uani 1 1 d . . . . .
H11H H 0.4530 0.7215 0.8247 0.119 Uiso 1 1 calc R U . . .
H11I H 0.4731 0.6268 0.8306 0.119 Uiso 1 1 calc R U . . .
H11J H 0.4667 0.6978 0.8968 0.119 Uiso 1 1 calc R U . . .
C28 C 0.5673(4) 0.2370(3) 0.9281(2) 0.0605(11) Uani 1 1 d . . . . .
H28A H 0.5238 0.1825 0.9201 0.091 Uiso 1 1 calc R U . . .
H28B H 0.5426 0.2871 0.9492 0.091 Uiso 1 1 calc R U . . .
H28C H 0.6326 0.2372 0.9602 0.091 Uiso 1 1 calc R U . . .

loop_
_atom_site_aniso_label
_atom_site_aniso_U_11
_atom_site_aniso_U_22
_atom_site_aniso_U_33
_atom_site_aniso_U_23
_atom_site_aniso_U_13
_atom_site_aniso_U_12
O1 0.0317(11) 0.0297(11) 0.0300(12) 0.0062(9) 0.0112(10) 0.0060(9)
O64 0.0370(12) 0.0284(11) 0.0284(12) 0.0063(9) 0.0140(10) 0.0028(9)
O77 0.0313(11) 0.0283(11) 0.0265(11) 0.0048(9) 0.0103(9) 0.0054(9)
O2 0.0353(12) 0.0314(11) 0.0269(12) 0.0084(9) 0.0126(10) 0.0044(9)
N79 0.0311(13) 0.0220(12) 0.0265(13) 0.0083(10) 0.0114(11) 0.0057(10)
N78 0.0314(13) 0.0221(12) 0.0254(13) 0.0075(10) 0.0101(11) 0.0072(10)
N103 0.0360(14) 0.0192(12) 0.0361(15) 0.0091(11) 0.0165(12) 0.0083(10)
N114 0.0367(14) 0.0222(12) 0.0380(15) 0.0102(11) 0.0179(12) 0.0063(11)
N2 0.0324(14) 0.0256(13) 0.0297(14) 0.0106(11) 0.0124(11) 0.0076(10)
N81 0.0310(13) 0.0241(13) 0.0351(15) 0.0099(11) 0.0144(12) 0.0067(10)
N1 0.0323(13) 0.0244(13) 0.0248(13) 0.0102(10) 0.0088(11) 0.0062(10)
N4 0.0364(14) 0.0229(12) 0.0364(15) 0.0137(11) 0.0174(12) 0.0078(11)
N5 0.0347(14) 0.0279(13) 0.0396(16) 0.0167(12) 0.0156(12) 0.0095(11)
N3 0.0321(13) 0.0272(13) 0.0341(15) 0.0106(11) 0.0148(12) 0.0065(11)
C82 0.0302(15) 0.0261(15) 0.0214(15) 0.0086(12) 0.0077(12) 0.0054(12)
C2 0.0352(16) 0.0244(15) 0.0267(16) 0.0076(12) 0.0144(13) 0.0063(12)
C1 0.0332(16) 0.0256(15) 0.0221(15) 0.0101(12) 0.0090(13) 0.0079(12)
C80 0.0300(15) 0.0248(15) 0.0233(15) 0.0069(12) 0.0070(13) 0.0068(12)
C42 0.0371(17) 0.0205(14) 0.0403(19) 0.0124(13) 0.0188(15) 0.0092(12)
C115 0.0372(17) 0.0218(14) 0.044(2) 0.0176(14) 0.0184(15) 0.0088(13)
C47 0.0427(19) 0.0253(15) 0.040(2) 0.0070(14) 0.0178(16) 0.0063(14)
C84 0.0324(16) 0.0278(15) 0.0329(17) 0.0115(13) 0.0137(14) 0.0065(13)
C21 0.0301(16) 0.0301(16) 0.0363(18) 0.0163(14) 0.0126(14) 0.0059(13)
C53 0.0353(17) 0.0250(15) 0.0432(19) 0.0188(14) 0.0161(15) 0.0085(13)
C76 0.0296(16) 0.0239(15) 0.0352(18) 0.0040(13) 0.0123(14) 0.0020(12)
C14 0.0420(18) 0.0251(15) 0.0279(17) 0.0087(13) 0.0167(14) 0.0084(13)
C70 0.0439(18) 0.0238(15) 0.0283(17) 0.0033(13) 0.0156(15) 0.0048(13)
C93 0.0365(16) 0.0218(14) 0.0337(17) 0.0100(13) 0.0192(14) 0.0098(12)
C31 0.0294(15) 0.0268(15) 0.0325(17) 0.0099(13) 0.0137(14) 0.0075(12)
C120 0.0448(19) 0.0304(16) 0.044(2) 0.0214(15) 0.0225(16) 0.0152(14)
C83 0.0318(16) 0.0241(15) 0.0308(17) 0.0077(13) 0.0138(14) 0.0061(12)
C8 0.0347(17) 0.0261(15) 0.0340(18) 0.0076(13) 0.0141(14) 0.0022(13)
C36 0.0336(16) 0.0318(16) 0.0350(18) 0.0120(14) 0.0183(14) 0.0107(13)
C39 0.0400(18) 0.0353(17) 0.0327(18) 0.0126(14) 0.0151(15) 0.0105(14)
C9 0.0426(18) 0.0259(15) 0.0335(18) 0.0093(13) 0.0171(15) 0.0091(13)
C105 0.047(2) 0.0274(16) 0.0393(19) 0.0092(14) 0.0186(16) 0.0115(14)
C46 0.052(2) 0.0325(17) 0.043(2) 0.0104(15) 0.0256(18) 0.0091(15)
C4 0.0358(17) 0.0327(17) 0.0341(18) 0.0095(14) 0.0112(15) 0.0036(14)
C65 0.0429(18) 0.0215(14) 0.0277(17) 0.0026(12) 0.0156(14) 0.0064(13)
C101 0.0443(19) 0.0358(18) 0.0302(18) 0.0113(14) 0.0126(15) 0.0139(15)
C7 0.0416(19) 0.0335(17) 0.040(2) 0.0102(15) 0.0208(16) 0.0068(14)
C43 0.0365(17) 0.0231(15) 0.0397(19) 0.0104(14) 0.0123(15) 0.0062(13)
C109 0.0403(18) 0.0217(15) 0.048(2) 0.0124(14) 0.0210(16) 0.0116(13)
C88 0.0385(17) 0.0279(16) 0.0326(18) 0.0090(13) 0.0192(15) 0.0056(13)
C35 0.0394(18) 0.0381(18) 0.043(2) 0.0199(16) 0.0200(16) 0.0099(15)
C3 0.0307(16) 0.0237(15) 0.0355(18) 0.0087(13) 0.0118(14) 0.0021(12)
C99 0.0375(18) 0.0323(17) 0.0363(19) 0.0107(15) 0.0102(15) 0.0037(14)
C119 0.050(2) 0.0401(19) 0.055(2) 0.0239(18) 0.0327(19) 0.0173(16)
C97 0.054(2) 0.0352(18) 0.0380(19) 0.0191(15) 0.0232(17) 0.0156(16)
C69 0.051(2) 0.0304(17) 0.0364(19) 0.0061(15) 0.0210(17) 0.0029(15)
C26 0.0351(17) 0.0310(17) 0.044(2) 0.0170(15) 0.0175(15) 0.0072(13)
C44 0.0356(18) 0.0290(17) 0.052(2) 0.0140(16) 0.0141(16) 0.0067(14)
C94 0.0364(17) 0.0264(15) 0.0358(18) 0.0080(14) 0.0168(15) 0.0074(13)
C58 0.0420(19) 0.0324(17) 0.045(2) 0.0181(16) 0.0156(17) 0.0084(14)
C33 0.0363(18) 0.0314(17) 0.049(2) 0.0102(16) 0.0160(16) 0.0011(14)
C75 0.0373(18) 0.0348(18) 0.043(2) 0.0147(16) 0.0147(16) 0.0041(14)
C68 0.072(3) 0.0297(17) 0.037(2) 0.0117(15) 0.0288(19) 0.0104(17)
C74 0.0379(19) 0.0357(19) 0.061(3) 0.0171(18) 0.0154(18) 0.0096(15)
C110 0.048(2) 0.0353(18) 0.039(2) 0.0032(15) 0.0159(17) 0.0072(15)
C71 0.0371(17) 0.0249(15) 0.0374(19) 0.0051(14) 0.0163(15) 0.0012(13)
C95 0.0389(18) 0.0339(17) 0.045(2) 0.0135(16) 0.0168(16) 0.0034(14)
C104 0.0428(18) 0.0196(14) 0.045(2) 0.0105(14) 0.0229(16) 0.0125(13)
C32 0.0331(16) 0.0295(16) 0.0370(19) 0.0081(14) 0.0145(15) 0.0071(13)
C108 0.0404(19) 0.0291(17) 0.058(2) 0.0142(16) 0.0237(18) 0.0107(14)
C72 0.045(2) 0.0353(18) 0.043(2) 0.0040(16) 0.0234(17) 0.0043(15)
C89 0.0345(17) 0.0343(17) 0.0260(16) 0.0097(14) 0.0077(14) 0.0065(13)
C92 0.060(2) 0.039(2) 0.033(2) 0.0080(16) 0.0150(18) 0.0051(17)
C10 0.0433(19) 0.0373(18) 0.040(2) 0.0145(15) 0.0221(16) 0.0104(15)
C54 0.0468(19) 0.0281(16) 0.046(2) 0.0186(15) 0.0221(17) 0.0103(14)
C45 0.045(2) 0.0346(18) 0.055(2) 0.0118(17) 0.0292(19) 0.0088(15)
C6 0.0359(18) 0.0349(18) 0.053(2) 0.0123(16) 0.0196(17) 0.0116(14)
C67 0.064(2) 0.0322(17) 0.0272(18) 0.0090(14) 0.0178(17) 0.0176(16)
C98 0.0409(18) 0.0286(16) 0.0306(17) 0.0089(13) 0.0183(15) 0.0111(13)
C25 0.0390(19) 0.0360(18) 0.060(3) 0.0229(18) 0.0218(18) 0.0139(15)
C5 0.0365(18) 0.0399(19) 0.040(2) 0.0131(16) 0.0107(16) 0.0062(15)
C57 0.042(2) 0.049(2) 0.048(2) 0.0172(18) 0.0131(18) 0.0025(17)
C90 0.049(2) 0.046(2) 0.035(2) 0.0161(17) 0.0097(17) 0.0077(17)
C66 0.0463(19) 0.0314(17) 0.0281(17) 0.0039(14) 0.0148(15) 0.0097(14)
C22 0.0402(18) 0.0349(18) 0.0367(19) 0.0160(15) 0.0105(15) 0.0045(14)
C116 0.0396(18) 0.0296(17) 0.050(2) 0.0189(16) 0.0153(17) 0.0080(14)
C12 0.055(2) 0.0402(19) 0.0256(17) 0.0102(15) 0.0132(16) 0.0164(16)
C11 0.063(2) 0.0398(19) 0.038(2) 0.0195(16) 0.0283(19) 0.0201(17)
C50 0.046(2) 0.0402(19) 0.040(2) 0.0075(16) 0.0124(17) 0.0062(16)
C96 0.053(2) 0.0332(18) 0.054(2) 0.0188(17) 0.0303(19) 0.0068(16)
C87 0.050(2) 0.0257(16) 0.0355(19) 0.0069(14) 0.0222(16) 0.0067(14)
C37 0.0361(17) 0.0351(17) 0.0316(18) 0.0063(14) 0.0101(15) 0.0035(14)
C85 0.0343(17) 0.0366(18) 0.043(2) 0.0152(15) 0.0178(16) 0.0105(14)
C34 0.0410(19) 0.0318(18) 0.063(3) 0.0186(17) 0.0259(19) 0.0053(15)
C73 0.0375(19) 0.0389(19) 0.063(3) 0.0105(18) 0.0261(19) 0.0100(15)
C91 0.0434(19) 0.0295(16) 0.0327(18) 0.0041(14) 0.0139(15) 0.0029(14)
C117 0.0359(19) 0.040(2) 0.068(3) 0.0267(19) 0.0159(19) 0.0048(15)
C40 0.068(3) 0.042(2) 0.034(2) 0.0174(16) 0.0171(19) 0.0158(18)
C118 0.044(2) 0.046(2) 0.073(3) 0.033(2) 0.035(2) 0.0177(17)
C29 0.0445(19) 0.0299(17) 0.042(2) 0.0082(15) 0.0172(16) 0.0114(14)
C55 0.048(2) 0.0378(19) 0.057(2) 0.0208(18) 0.0298(19) 0.0108(16)
C13 0.0431(19) 0.0305(17) 0.0307(18) 0.0046(14) 0.0139(15) 0.0083(14)
C59 0.051(2) 0.040(2) 0.047(2) 0.0112(17) 0.0243(19) 0.0047(16)
C112 0.0409(19) 0.0391(19) 0.044(2) 0.0139(16) 0.0140(17) 0.0113(15)
C23 0.043(2) 0.051(2) 0.041(2) 0.0237(18) 0.0065(17) 0.0059(17)
C24 0.041(2) 0.050(2) 0.056(3) 0.032(2) 0.0130(18) 0.0162(17)
C123 0.044(2) 0.050(2) 0.040(2) 0.0142(17) 0.0197(17) 0.0073(16)
C111 0.046(2) 0.047(2) 0.037(2) 0.0086(17) 0.0132(17) 0.0108(17)
C30 0.060(2) 0.0350(19) 0.053(2) 0.0055(17) 0.028(2) 0.0074(17)
C106 0.058(2) 0.0376(19) 0.042(2) 0.0073(16) 0.0251(19) 0.0134(17)
C48 0.0386(19) 0.046(2) 0.039(2) 0.0126(17) 0.0079(16) 0.0078(16)
C86 0.048(2) 0.0306(17) 0.046(2) 0.0143(15) 0.0253(17) 0.0157(15)
C61 0.048(2) 0.049(2) 0.043(2) 0.0144(18) 0.0148(18) 0.0100(17)
B63 0.0311(17) 0.0254(17) 0.0262(18) 0.0086(14) 0.0106(15) 0.0071(14)
C107 0.057(2) 0.0388(19) 0.055(2) 0.0141(18) 0.036(2) 0.0168(17)
C102 0.058(2) 0.050(2) 0.034(2) 0.0148(17) 0.0108(18) 0.0169(19)
C56 0.0384(19) 0.049(2) 0.064(3) 0.025(2) 0.0216(19) 0.0053(17)
C100 0.052(2) 0.0355(19) 0.041(2) 0.0082(16) 0.0058(18) -0.0002(16)
C27 0.056(2) 0.046(2) 0.0318(19) 0.0099(16) 0.0103(17) 0.0090(17)
B1 0.0314(18) 0.0278(17) 0.0262(18) 0.0089(14) 0.0112(15) 0.0032(14)
C121 0.044(2) 0.040(2) 0.052(2) 0.0081(18) 0.0116(18) -0.0006(16)
C38 0.083(3) 0.044(2) 0.034(2) 0.0041(18) 0.005(2) 0.018(2)
C62 0.066(3) 0.053(2) 0.050(3) 0.010(2) 0.017(2) 0.011(2)
C60 0.070(3) 0.058(3) 0.056(3) 0.011(2) 0.036(2) 0.007(2)
C122 0.067(3) 0.066(3) 0.051(3) 0.019(2) 0.014(2) 0.015(2)
C124 0.063(3) 0.062(3) 0.044(2) 0.015(2) 0.022(2) 0.007(2)
C51 0.066(3) 0.081(3) 0.044(3) 0.000(2) 0.010(2) 0.007(3)
C49 0.096(4) 0.053(3) 0.045(3) 0.003(2) 0.009(2) 0.035(3)
C113 0.046(3) 0.111(5) 0.062(3) 0.009(3) 0.012(2) 0.005(3)
C28 0.079(3) 0.059(3) 0.044(2) 0.016(2) 0.024(2) 0.010(2)

loop_
_atom_type_symbol
_atom_type_description
_atom_type_scat_dispersion_real
_atom_type_scat_dispersion_imag
_atom_type_scat_source
C C 0.0181 0.0091 'International Tables Vol C Tables 4.2.6.8 and 6.1.1.4'
H H 0.0000 0.0000 'International Tables Vol C Tables 4.2.6.8 and 6.1.1.4'
B B 0.0090 0.0039 'International Tables Vol C Tables 4.2.6.8 and 6.1.1.4'
N N 0.0311 0.0180 'International Tables Vol C Tables 4.2.6.8 and 6.1.1.4'
O O 0.0492 0.0322 'International Tables Vol C Tables 4.2.6.8 and 6.1.1.4'

loop_
_geom_angle_atom_site_label_1
_geom_angle_atom_site_label_2
_geom_angle_atom_site_label_3
_geom_angle
_geom_angle_site_symmetry_1
_geom_angle_site_symmetry_3
_geom_angle_publ_flag
C3 O1 B1 124.2(3) . . ?
C65 O64 B63 125.7(3) . . ?
C76 O77 B63 129.9(3) . . ?
C14 O2 B1 125.7(3) . . ?
C80 N79 C93 120.9(2) . . ?
C80 N79 B63 122.1(3) . . ?
C93 N79 B63 117.0(2) . . ?
C82 N78 C83 119.7(3) . . ?
C82 N78 B63 122.6(2) . . ?
C83 N78 B63 117.5(2) . . ?
C80 N103 H103 119.1 . . ?
C80 N103 C104 121.7(3) . . ?
C104 N103 H103 119.1 . . ?
C82 N114 H114 116.8 . . ?
C82 N114 C115 126.4(3) . . ?
C115 N114 H114 116.8 . . ?
C2 N2 C21 119.4(3) . . ?
C2 N2 B1 118.1(3) . . ?
C21 N2 B1 122.4(2) . . ?
C82 N81 C80 118.4(3) . . ?
C1 N1 C31 120.2(2) . . ?
C1 N1 B1 119.4(2) . . ?
C31 N1 B1 120.4(2) . . ?
C1 N4 H4 117.4 . . ?
C1 N4 C42 125.2(3) . . ?
C42 N4 H4 117.4 . . ?
C2 N5 H5 119.1 . . ?
C2 N5 C53 121.8(3) . . ?
C53 N5 H5 119.1 . . ?
C2 N3 C1 117.9(3) . . ?
N78 C82 N114 120.0(3) . . ?
N78 C82 N81 124.2(3) . . ?
N81 C82 N114 115.8(3) . . ?
N2 C2 N5 120.2(3) . . ?
N2 C2 N3 124.5(3) . . ?
N3 C2 N5 115.2(3) . . ?
N1 C1 N4 120.5(3) . . ?
N1 C1 N3 124.5(3) . . ?
N3 C1 N4 115.0(3) . . ?
N79 C80 N103 120.1(3) . . ?
N79 C80 N81 124.9(3) . . ?
N81 C80 N103 115.0(3) . . ?
C47 C42 N4 118.6(3) . . ?
C43 C42 N4 120.0(3) . . ?
C43 C42 C47 121.2(3) . . ?
C120 C115 N114 120.1(3) . . ?
C120 C115 C116 121.4(3) . . ?
C116 C115 N114 118.4(3) . . ?
C42 C47 C50 119.1(3) . . ?
C46 C47 C42 118.4(3) . . ?
C46 C47 C50 122.5(3) . . ?
C83 C84 C89 119.6(3) . . ?
C85 C84 C83 118.1(3) . . ?
C85 C84 C89 122.3(3) . . ?
C26 C21 N2 121.9(3) . . ?
C26 C21 C22 121.0(3) . . ?
C22 C21 N2 117.1(3) . . ?
C58 C53 N5 118.0(3) . . ?
C54 C53 N5 120.0(3) . . ?
C54 C53 C58 122.0(3) . . ?
O77 C76 C75 115.4(3) . . ?
O77 C76 C71 124.8(3) . . ?
C71 C76 C75 119.7(3) . . ?
O2 C14 C9 123.4(3) . . ?
O2 C14 C13 117.0(3) . . ?
C13 C14 C9 119.3(3) . . ?
C65 C70 C69 117.2(3) . . ?
C65 C70 C71 123.0(3) . . ?
C69 C70 C71 119.5(3) . . ?
C94 C93 N79 120.3(3) . . ?
C94 C93 C98 121.9(3) . . ?
C98 C93 N79 117.6(3) . . ?
C36 C31 N1 119.6(3) . . ?
C36 C31 C32 121.0(3) . . ?
C32 C31 N1 119.3(3) . . ?
C115 C120 C123 120.0(3) . . ?
C119 C120 C115 118.5(4) . . ?
C119 C120 C123 121.5(3) . . ?
C84 C83 N78 117.1(3) . . ?
C88 C83 N78 120.7(3) . . ?
C88 C83 C84 122.3(3) . . ?
C7 C8 C9 118.8(3) . . ?
C7 C8 C3 117.7(3) . . ?
C3 C8 C9 123.3(3) . . ?
C31 C36 C39 120.8(3) . . ?
C35 C36 C31 118.5(3) . . ?
C35 C36 C39 120.6(3) . . ?
C36 C39 H39A 108.4 . . ?
C36 C39 H39B 108.4 . . ?
C36 C39 C40 115.7(3) . . ?
H39A C39 H39B 107.4 . . ?
C40 C39 H39A 108.4 . . ?
C40 C39 H39B 108.4 . . ?
C14 C9 C8 121.4(3) . . ?
C10 C9 C14 117.9(3) . . ?
C10 C9 C8 120.2(3) . . ?
C104 C105 C110 121.8(3) . . ?
C106 C105 C110 120.4(3) . . ?
C106 C105 C104 117.8(3) . . ?
C47 C46 H46 119.3 . . ?
C47 C46 C45 121.4(4) . . ?
C45 C46 H46 119.3 . . ?
C3 C4 H4A 119.7 . . ?
C5 C4 H4A 119.7 . . ?
C5 C4 C3 120.7(3) . . ?
O64 C65 C70 123.5(3) . . ?
O64 C65 C66 116.6(3) . . ?
C66 C65 C70 119.6(3) . . ?
H10A C101 H10B 107.4 . . ?
C98 C101 H10A 108.3 . . ?
C98 C101 H10B 108.3 . . ?
C98 C101 C102 116.0(3) . . ?
C102 C101 H10A 108.3 . . ?
C102 C101 H10B 108.3 . . ?
C8 C7 H7 118.9 . . ?
C6 C7 C8 122.2(3) . . ?
C6 C7 H7 118.9 . . ?
C42 C43 C48 122.4(3) . . ?
C44 C43 C42 118.0(3) . . ?
C44 C43 C48 119.5(3) . . ?
C104 C109 C112 119.2(3) . . ?
C108 C109 C104 119.2(4) . . ?
C108 C109 C112 121.6(3) . . ?
C83 C88 C91 123.0(3) . . ?
C87 C88 C83 117.2(3) . . ?
C87 C88 C91 119.7(3) . . ?
C36 C35 H35 119.4 . . ?
C34 C35 C36 121.3(3) . . ?
C34 C35 H35 119.4 . . ?
O1 C3 C8 122.9(3) . . ?
O1 C3 C4 117.1(3) . . ?
C8 C3 C4 119.9(3) . . ?
H99A C99 H99B 107.7 . . ?
C94 C99 H99A 108.9 . . ?
C94 C99 H99B 108.9 . . ?
C94 C99 C100 113.3(3) . . ?
C100 C99 H99A 108.9 . . ?
C100 C99 H99B 108.9 . . ?
C120 C119 H119 119.3 . . ?
C120 C119 C118 121.5(4) . . ?
C118 C119 H119 119.3 . . ?
C98 C97 H97 119.6 . . ?
C96 C97 H97 119.6 . . ?
C96 C97 C98 120.7(3) . . ?
C70 C69 H69 118.7 . . ?
C68 C69 C70 122.6(4) . . ?
C68 C69 H69 118.7 . . ?
C21 C26 C29 124.3(3) . . ?
C25 C26 C21 118.0(3) . . ?
C25 C26 C29 117.7(3) . . ?
C43 C44 H44 119.2 . . ?
C45 C44 C43 121.5(3) . . ?
C45 C44 H44 119.2 . . ?
C93 C94 C99 123.2(3) . . ?
C95 C94 C93 117.6(3) . . ?
C95 C94 C99 119.2(3) . . ?
C53 C58 C61 119.4(3) . . ?
C57 C58 C53 117.1(3) . . ?
C57 C58 C61 123.5(4) . . ?
C32 C33 H33 119.5 . . ?
C32 C33 C34 121.0(3) . . ?
C34 C33 H33 119.5 . . ?
C76 C75 H75 119.5 . . ?
C74 C75 C76 120.9(4) . . ?
C74 C75 H75 119.5 . . ?
C69 C68 H68 120.6 . . ?
C69 C68 C67 118.8(3) . . ?
C67 C68 H68 120.6 . . ?
C75 C74 H74 119.9 . . ?
C75 C74 C73 120.2(4) . . ?
C73 C74 H74 119.9 . . ?
C105 C110 H11A 109.0 . . ?
C105 C110 H11B 109.0 . . ?
C105 C110 C111 113.1(3) . . ?
H11A C110 H11B 107.8 . . ?
C111 C110 H11A 109.0 . . ?
C111 C110 H11B 109.0 . . ?
C76 C71 C70 124.0(3) . . ?
C76 C71 C72 117.6(3) . . ?
C72 C71 C70 118.4(3) . . ?
C94 C95 H95 119.4 . . ?
C96 C95 C94 121.1(3) . . ?
C96 C95 H95 119.4 . . ?
C105 C104 N103 118.3(3) . . ?
C109 C104 N103 120.4(3) . . ?
C109 C104 C105 121.3(3) . . ?
C31 C32 C37 120.6(3) . . ?
C33 C32 C31 118.4(3) . . ?
C33 C32 C37 121.0(3) . . ?
C109 C108 H108 119.9 . . ?
C109 C108 C107 120.1(3) . . ?
C107 C108 H108 119.9 . . ?
C71 C72 H72 118.7 . . ?
C73 C72 C71 122.7(4) . . ?
C73 C72 H72 118.7 . . ?
C84 C89 H89A 108.3 . . ?
C84 C89 H89B 108.3 . . ?
C84 C89 C90 115.7(3) . . ?
H89A C89 H89B 107.4 . . ?
C90 C89 H89A 108.3 . . ?
C90 C89 H89B 108.3 . . ?
H92A C92 H92B 109.5 . . ?
H92A C92 H92C 109.5 . . ?
H92B C92 H92C 109.5 . . ?
C91 C92 H92A 109.5 . . ?
C91 C92 H92B 109.5 . . ?
C91 C92 H92C 109.5 . . ?
C9 C10 H10 119.0 . . ?
C11 C10 C9 122.0(3) . . ?
C11 C10 H10 119.0 . . ?
C53 C54 C59 118.6(3) . . ?
C55 C54 C53 118.9(4) . . ?
C55 C54 C59 122.6(3) . . ?
C46 C45 H45 120.3 . . ?
C44 C45 C46 119.4(3) . . ?
C44 C45 H45 120.3 . . ?
C7 C6 H6 120.3 . . ?
C7 C6 C5 119.4(3) . . ?
C5 C6 H6 120.3 . . ?
C68 C67 H67 120.0 . . ?
C66 C67 C68 120.1(4) . . ?
C66 C67 H67 120.0 . . ?
C93 C98 C101 120.7(3) . . ?
C97 C98 C93 117.8(3) . . ?
C97 C98 C101 121.5(3) . . ?
C26 C25 H25 119.0 . . ?
C24 C25 C26 122.0(4) . . ?
C24 C25 H25 119.0 . . ?
C4 C5 C6 120.1(3) . . ?
C4 C5 H5A 120.0 . . ?
C6 C5 H5A 120.0 . . ?
C58 C57 H57 119.0 . . ?
C56 C57 C58 122.0(4) . . ?
C56 C57 H57 119.0 . . ?
C89 C90 H90A 109.5 . . ?
C89 C90 H90B 109.5 . . ?
C89 C90 H90C 109.5 . . ?
H90A C90 H90B 109.5 . . ?
H90A C90 H90C 109.5 . . ?
H90B C90 H90C 109.5 . . ?
C65 C66 H66 119.4 . . ?
C67 C66 C65 121.3(4) . . ?
C67 C66 H66 119.4 . . ?
C21 C22 C27 121.7(3) . . ?
C23 C22 C21 118.2(3) . . ?
C23 C22 C27 120.2(3) . . ?
C115 C116 C121 122.1(3) . . ?
C117 C116 C115 117.8(4) . . ?
C117 C116 C121 120.1(4) . . ?
C11 C12 H12 120.0 . . ?
C13 C12 H12 120.0 . . ?
C13 C12 C11 120.0(3) . . ?
C10 C11 H11 120.5 . . ?
C12 C11 C10 119.0(3) . . ?
C12 C11 H11 120.5 . . ?
C47 C50 H50A 108.3 . . ?
C47 C50 H50B 108.3 . . ?
C47 C50 C51 116.1(4) . . ?
H50A C50 H50B 107.4 . . ?
C51 C50 H50A 108.3 . . ?
C51 C50 H50B 108.3 . . ?
C97 C96 H96 119.8 . . ?
C95 C96 C97 120.4(3) . . ?
C95 C96 H96 119.8 . . ?
C88 C87 H87 119.3 . . ?
C86 C87 C88 121.5(3) . . ?
C86 C87 H87 119.3 . . ?
C32 C37 H37A 108.4 . . ?
C32 C37 H37B 108.4 . . ?
C32 C37 C38 115.6(3) . . ?
H37A C37 H37B 107.4 . . ?
C38 C37 H37A 108.4 . . ?
C38 C37 H37B 108.4 . . ?
C84 C85 H85 119.9 . . ?
C86 C85 C84 120.2(3) . . ?
C86 C85 H85 119.9 . . ?
C35 C34 C33 119.7(3) . . ?
C35 C34 H34 120.2 . . ?
C33 C34 H34 120.2 . . ?
C74 C73 C72 118.9(3) . . ?
C74 C73 H73 120.6 . . ?
C72 C73 H73 120.6 . . ?
C88 C91 C92 115.3(3) . . ?
C88 C91 H91A 108.5 . . ?
C88 C91 H91B 108.5 . . ?
C92 C91 H91A 108.5 . . ?
C92 C91 H91B 108.5 . . ?
H91A C91 H91B 107.5 . . ?
C116 C117 H117 119.4 . . ?
C118 C117 C116 121.2(4) . . ?
C118 C117 H117 119.4 . . ?
C39 C40 H40A 109.5 . . ?
C39 C40 H40B 109.5 . . ?
C39 C40 H40C 109.5 . . ?
H40A C40 H40B 109.5 . . ?
H40A C40 H40C 109.5 . . ?
H40B C40 H40C 109.5 . . ?
C119 C118 H118 120.2 . . ?
C117 C118 C119 119.7(3) . . ?
C117 C118 H118 120.2 . . ?
C26 C29 H29A 109.0 . . ?
C26 C29 H29B 109.0 . . ?
C26 C29 C30 112.8(3) . . ?
H29A C29 H29B 107.8 . . ?
C30 C29 H29A 109.0 . . ?
C30 C29 H29B 109.0 . . ?
C54 C55 H55 120.2 . . ?
C54 C55 C56 119.7(4) . . ?
C56 C55 H55 120.2 . . ?
C14 C13 H13 119.4 . . ?
C12 C13 C14 121.2(3) . . ?
C12 C13 H13 119.4 . . ?
C54 C59 H59A 108.3 . . ?
C54 C59 H59B 108.3 . . ?
H59A C59 H59B 107.4 . . ?
C60 C59 C54 115.7(3) . . ?
C60 C59 H59A 108.3 . . ?
C60 C59 H59B 108.3 . . ?
C109 C112 H11C 108.3 . . ?
C109 C112 H11D 108.3 . . ?
H11C C112 H11D 107.4 . . ?
C113 C112 C109 116.1(4) . . ?
C113 C112 H11C 108.3 . . ?
C113 C112 H11D 108.3 . . ?
C22 C23 H23 119.4 . . ?
C24 C23 C22 121.1(4) . . ?
C24 C23 H23 119.4 . . ?
C25 C24 C23 119.7(3) . . ?
C25 C24 H24 120.2 . . ?
C23 C24 H24 120.2 . . ?
C120 C123 H12A 108.2 . . ?
C120 C123 H12B 108.2 . . ?
C120 C123 C124 116.2(3) . . ?
H12A C123 H12B 107.4 . . ?
C124 C123 H12A 108.2 . . ?
C124 C123 H12B 108.2 . . ?
C110 C111 H11E 109.5 . . ?
C110 C111 H11F 109.5 . . ?
C110 C111 H11G 109.5 . . ?
H11E C111 H11F 109.5 . . ?
H11E C111 H11G 109.5 . . ?
H11F C111 H11G 109.5 . . ?
C29 C30 H30A 109.5 . . ?
C29 C30 H30B 109.5 . . ?
C29 C30 H30C 109.5 . . ?
H30A C30 H30B 109.5 . . ?
H30A C30 H30C 109.5 . . ?
H30B C30 H30C 109.5 . . ?
C105 C106 H106 119.3 . . ?
C107 C106 C105 121.5(4) . . ?
C107 C106 H106 119.3 . . ?
C43 C48 H48A 109.1 . . ?
C43 C48 H48B 109.1 . . ?
C43 C48 C49 112.6(3) . . ?
H48A C48 H48B 107.8 . . ?
C49 C48 H48A 109.1 . . ?
C49 C48 H48B 109.1 . . ?
C87 C86 C85 120.5(3) . . ?
C87 C86 H86 119.8 . . ?
C85 C86 H86 119.8 . . ?
C58 C61 H61A 108.3 . . ?
C58 C61 H61B 108.3 . . ?
C58 C61 C62 115.9(4) . . ?
H61A C61 H61B 107.4 . . ?
C62 C61 H61A 108.3 . . ?
C62 C61 H61B 108.3 . . ?
O64 B63 N79 114.4(3) . . ?
O64 B63 N78 105.3(2) . . ?
O77 B63 O64 114.1(3) . . ?
O77 B63 N79 106.1(2) . . ?
O77 B63 N78 111.0(3) . . ?
N78 B63 N79 105.7(2) . . ?
C108 C107 H107 120.0 . . ?
C106 C107 C108 120.1(4) . . ?
C106 C107 H107 120.0 . . ?
C101 C102 H10C 109.5 . . ?
C101 C102 H10D 109.5 . . ?
C101 C102 H10E 109.5 . . ?
H10C C102 H10D 109.5 . . ?
H10C C102 H10E 109.5 . . ?
H10D C102 H10E 109.5 . . ?
C57 C56 C55 120.3(4) . . ?
C57 C56 H56 119.8 . . ?
C55 C56 H56 119.8 . . ?
C99 C100 H10F 109.5 . . ?
C99 C100 H10G 109.5 . . ?
C99 C100 H10H 109.5 . . ?
H10F C100 H10G 109.5 . . ?
H10F C100 H10H 109.5 . . ?
H10G C100 H10H 109.5 . . ?
C22 C27 H27A 108.5 . . ?
C22 C27 H27B 108.5 . . ?
C22 C27 C28 115.1(3) . . ?
H27A C27 H27B 107.5 . . ?
C28 C27 H27A 108.5 . . ?
C28 C27 H27B 108.5 . . ?
O1 B1 O2 114.9(3) . . ?
O1 B1 N2 113.3(3) . . ?
O1 B1 N1 106.5(3) . . ?
O2 B1 N2 104.7(2) . . ?
O2 B1 N1 112.5(3) . . ?
N2 B1 N1 104.6(2) . . ?
C116 C121 H12C 108.9 . . ?
C116 C121 H12D 108.9 . . ?
C116 C121 C122 113.2(3) . . ?
H12C C121 H12D 107.7 . . ?
C122 C121 H12C 108.9 . . ?
C122 C121 H12D 108.9 . . ?
C37 C38 H38A 109.5 . . ?
C37 C38 H38B 109.5 . . ?
C37 C38 H38C 109.5 . . ?
H38A C38 H38B 109.5 . . ?
H38A C38 H38C 109.5 . . ?
H38B C38 H38C 109.5 . . ?
C61 C62 H62A 109.5 . . ?
C61 C62 H62B 109.5 . . ?
C61 C62 H62C 109.5 . . ?
H62A C62 H62B 109.5 . . ?
H62A C62 H62C 109.5 . . ?
H62B C62 H62C 109.5 . . ?
C59 C60 H60A 109.5 . . ?
C59 C60 H60B 109.5 . . ?
C59 C60 H60C 109.5 . . ?
H60A C60 H60B 109.5 . . ?
H60A C60 H60C 109.5 . . ?
H60B C60 H60C 109.5 . . ?
C121 C122 H12E 109.5 . . ?
C121 C122 H12F 109.5 . . ?
C121 C122 H12G 109.5 . . ?
H12E C122 H12F 109.5 . . ?
H12E C122 H12G 109.5 . . ?
H12F C122 H12G 109.5 . . ?
C123 C124 H12H 109.5 . . ?
C123 C124 H12I 109.5 . . ?
C123 C124 H12J 109.5 . . ?
H12H C124 H12I 109.5 . . ?
H12H C124 H12J 109.5 . . ?
H12I C124 H12J 109.5 . . ?
C50 C51 H51A 109.5 . . ?
C50 C51 H51B 109.5 . . ?
C50 C51 H51C 109.5 . . ?
H51A C51 H51B 109.5 . . ?
H51A C51 H51C 109.5 . . ?
H51B C51 H51C 109.5 . . ?
C48 C49 H49A 109.5 . . ?
C48 C49 H49B 109.5 . . ?
C48 C49 H49C 109.5 . . ?
H49A C49 H49B 109.5 . . ?
H49A C49 H49C 109.5 . . ?
H49B C49 H49C 109.5 . . ?
C112 C113 H11H 109.5 . . ?
C112 C113 H11I 109.5 . . ?
C112 C113 H11J 109.5 . . ?
H11H C113 H11I 109.5 . . ?
H11H C113 H11J 109.5 . . ?
H11I C113 H11J 109.5 . . ?
C27 C28 H28A 109.5 . . ?
C27 C28 H28B 109.5 . . ?
C27 C28 H28C 109.5 . . ?
H28A C28 H28B 109.5 . . ?
H28A C28 H28C 109.5 . . ?
H28B C28 H28C 109.5 . . ?

loop_
_geom_bond_atom_site_label_1
_geom_bond_atom_site_label_2
_geom_bond_distance
_geom_bond_site_symmetry_2
_geom_bond_publ_flag
O1 C3 1.357(4) . ?
O1 B1 1.436(4) . ?
O64 C65 1.365(4) . ?
O64 B63 1.453(4) . ?
O77 C76 1.352(4) . ?
O77 B63 1.445(4) . ?
O2 C14 1.359(4) . ?
O2 B1 1.465(4) . ?
N79 C80 1.331(4) . ?
N79 C93 1.448(4) . ?
N79 B63 1.566(4) . ?
N78 C82 1.327(4) . ?
N78 C83 1.447(4) . ?
N78 B63 1.563(4) . ?
N103 H103 0.8800 . ?
N103 C80 1.357(4) . ?
N103 C104 1.429(4) . ?
N114 H114 0.8800 . ?
N114 C82 1.356(4) . ?
N114 C115 1.432(4) . ?
N2 C2 1.333(4) . ?
N2 C21 1.453(4) . ?
N2 B1 1.560(4) . ?
N81 C82 1.337(4) . ?
N81 C80 1.347(4) . ?
N1 C1 1.325(4) . ?
N1 C31 1.452(4) . ?
N1 B1 1.584(4) . ?
N4 H4 0.8800 . ?
N4 C1 1.357(4) . ?
N4 C42 1.432(4) . ?
N5 H5 0.8800 . ?
N5 C2 1.355(4) . ?
N5 C53 1.433(4) . ?
N3 C2 1.335(4) . ?
N3 C1 1.345(4) . ?
C42 C47 1.404(5) . ?
C42 C43 1.400(5) . ?
C115 C120 1.398(5) . ?
C115 C116 1.406(5) . ?
C47 C46 1.383(5) . ?
C47 C50 1.507(5) . ?
C84 C83 1.406(5) . ?
C84 C89 1.520(5) . ?
C84 C85 1.392(5) . ?
C21 C26 1.400(5) . ?
C21 C22 1.412(5) . ?
C53 C58 1.405(5) . ?
C53 C54 1.391(5) . ?
C76 C75 1.407(5) . ?
C76 C71 1.398(5) . ?
C14 C9 1.407(5) . ?
C14 C13 1.392(5) . ?
C70 C65 1.404(5) . ?
C70 C69 1.404(5) . ?
C70 C71 1.483(5) . ?
C93 C94 1.401(5) . ?
C93 C98 1.404(5) . ?
C31 C36 1.405(5) . ?
C31 C32 1.416(5) . ?
C120 C119 1.379(5) . ?
C120 C123 1.509(5) . ?
C83 C88 1.404(5) . ?
C8 C9 1.487(5) . ?
C8 C7 1.395(5) . ?
C8 C3 1.403(5) . ?
C36 C39 1.515(5) . ?
C36 C35 1.388(5) . ?
C39 H39A 0.9900 . ?
C39 H39B 0.9900 . ?
C39 C40 1.527(5) . ?
C9 C10 1.398(5) . ?
C105 C110 1.509(5) . ?
C105 C104 1.409(5) . ?
C105 C106 1.384(5) . ?
C46 H46 0.9500 . ?
C46 C45 1.384(6) . ?
C4 H4A 0.9500 . ?
C4 C3 1.404(5) . ?
C4 C5 1.372(5) . ?
C65 C66 1.398(5) . ?
C101 H10A 0.9900 . ?
C101 H10B 0.9900 . ?
C101 C98 1.508(5) . ?
C101 C102 1.528(5) . ?
C7 H7 0.9500 . ?
C7 C6 1.380(5) . ?
C43 C44 1.394(5) . ?
C43 C48 1.502(5) . ?
C109 C104 1.388(5) . ?
C109 C108 1.384(5) . ?
C109 C112 1.521(5) . ?
C88 C87 1.393(5) . ?
C88 C91 1.505(5) . ?
C35 H35 0.9500 . ?
C35 C34 1.386(6) . ?
C99 H99A 0.9900 . ?
C99 H99B 0.9900 . ?
C99 C94 1.509(5) . ?
C99 C100 1.532(5) . ?
C119 H119 0.9500 . ?
C119 C118 1.383(6) . ?
C97 H97 0.9500 . ?
C97 C98 1.391(5) . ?
C97 C96 1.390(6) . ?
C69 H69 0.9500 . ?
C69 C68 1.381(6) . ?
C26 C25 1.394(5) . ?
C26 C29 1.513(5) . ?
C44 H44 0.9500 . ?
C44 C45 1.380(6) . ?
C94 C95 1.397(5) . ?
C58 C57 1.383(5) . ?
C58 C61 1.507(5) . ?
C33 H33 0.9500 . ?
C33 C32 1.385(5) . ?
C33 C34 1.399(6) . ?
C75 H75 0.9500 . ?
C75 C74 1.377(5) . ?
C68 H68 0.9500 . ?
C68 C67 1.387(6) . ?
C74 H74 0.9500 . ?
C74 C73 1.382(6) . ?
C110 H11A 0.9900 . ?
C110 H11B 0.9900 . ?
C110 C111 1.531(5) . ?
C71 C72 1.400(5) . ?
C95 H95 0.9500 . ?
C95 C96 1.372(5) . ?
C32 C37 1.507(5) . ?
C108 H108 0.9500 . ?
C108 C107 1.393(6) . ?
C72 H72 0.9500 . ?
C72 C73 1.384(6) . ?
C89 H89A 0.9900 . ?
C89 H89B 0.9900 . ?
C89 C90 1.522(5) . ?
C92 H92A 0.9800 . ?
C92 H92B 0.9800 . ?
C92 H92C 0.9800 . ?
C92 C91 1.524(5) . ?
C10 H10 0.9500 . ?
C10 C11 1.387(5) . ?
C54 C55 1.383(5) . ?
C54 C59 1.523(6) . ?
C45 H45 0.9500 . ?
C6 H6 0.9500 . ?
C6 C5 1.385(5) . ?
C67 H67 0.9500 . ?
C67 C66 1.372(5) . ?
C25 H25 0.9500 . ?
C25 C24 1.372(6) . ?
C5 H5A 0.9500 . ?
C57 H57 0.9500 . ?
C57 C56 1.364(6) . ?
C90 H90A 0.9800 . ?
C90 H90B 0.9800 . ?
C90 H90C 0.9800 . ?
C66 H66 0.9500 . ?
C22 C23 1.398(5) . ?
C22 C27 1.509(5) . ?
C116 C117 1.398(5) . ?
C116 C121 1.503(6) . ?
C12 H12 0.9500 . ?
C12 C11 1.385(6) . ?
C12 C13 1.380(5) . ?
C11 H11 0.9500 . ?
C50 H50A 0.9900 . ?
C50 H50B 0.9900 . ?
C50 C51 1.519(6) . ?
C96 H96 0.9500 . ?
C87 H87 0.9500 . ?
C87 C86 1.380(5) . ?
C37 H37A 0.9900 . ?
C37 H37B 0.9900 . ?
C37 C38 1.520(5) . ?
C85 H85 0.9500 . ?
C85 C86 1.391(5) . ?
C34 H34 0.9500 . ?
C73 H73 0.9500 . ?
C91 H91A 0.9900 . ?
C91 H91B 0.9900 . ?
C117 H117 0.9500 . ?
C117 C118 1.380(6) . ?
C40 H40A 0.9800 . ?
C40 H40B 0.9800 . ?
C40 H40C 0.9800 . ?
C118 H118 0.9500 . ?
C29 H29A 0.9900 . ?
C29 H29B 0.9900 . ?
C29 C30 1.523(5) . ?
C55 H55 0.9500 . ?
C55 C56 1.397(6) . ?
C13 H13 0.9500 . ?
C59 H59A 0.9900 . ?
C59 H59B 0.9900 . ?
C59 C60 1.510(6) . ?
C112 H11C 0.9900 . ?
C112 H11D 0.9900 . ?
C112 C113 1.508(6) . ?
C23 H23 0.9500 . ?
C23 C24 1.381(6) . ?
C24 H24 0.9500 . ?
C123 H12A 0.9900 . ?
C123 H12B 0.9900 . ?
C123 C124 1.526(6) . ?
C111 H11E 0.9800 . ?
C111 H11F 0.9800 . ?
C111 H11G 0.9800 . ?
C30 H30A 0.9800 . ?
C30 H30B 0.9800 . ?
C30 H30C 0.9800 . ?
C106 H106 0.9500 . ?
C106 C107 1.374(6) . ?
C48 H48A 0.9900 . ?
C48 H48B 0.9900 . ?
C48 C49 1.512(6) . ?
C86 H86 0.9500 . ?
C61 H61A 0.9900 . ?
C61 H61B 0.9900 . ?
C61 C62 1.516(6) . ?
C107 H107 0.9500 . ?
C102 H10C 0.9800 . ?
C102 H10D 0.9800 . ?
C102 H10E 0.9800 . ?
C56 H56 0.9500 . ?
C100 H10F 0.9800 . ?
C100 H10G 0.9800 . ?
C100 H10H 0.9800 . ?
C27 H27A 0.9900 . ?
C27 H27B 0.9900 . ?
C27 C28 1.531(6) . ?
C121 H12C 0.9900 . ?
C121 H12D 0.9900 . ?
C121 C122 1.524(6) . ?
C38 H38A 0.9800 . ?
C38 H38B 0.9800 . ?
C38 H38C 0.9800 . ?
C62 H62A 0.9800 . ?
C62 H62B 0.9800 . ?
C62 H62C 0.9800 . ?
C60 H60A 0.9800 . ?
C60 H60B 0.9800 . ?
C60 H60C 0.9800 . ?
C122 H12E 0.9800 . ?
C122 H12F 0.9800 . ?
C122 H12G 0.9800 . ?
C124 H12H 0.9800 . ?
C124 H12I 0.9800 . ?
C124 H12J 0.9800 . ?
C51 H51A 0.9800 . ?
C51 H51B 0.9800 . ?
C51 H51C 0.9800 . ?
C49 H49A 0.9800 . ?
C49 H49B 0.9800 . ?
C49 H49C 0.9800 . ?
C113 H11H 0.9800 . ?
C113 H11I 0.9800 . ?
C113 H11J 0.9800 . ?
C28 H28A 0.9800 . ?
C28 H28B 0.9800 . ?
C28 H28C 0.9800 . ?

loop_
_geom_torsion_atom_site_label_1
_geom_torsion_atom_site_label_2
_geom_torsion_atom_site_label_3
_geom_torsion_atom_site_label_4
_geom_torsion
_geom_torsion_site_symmetry_1
_geom_torsion_site_symmetry_2
_geom_torsion_site_symmetry_3
_geom_torsion_site_symmetry_4
_geom_torsion_publ_flag
O64 C65 C66 C67 179.7(3) . . . . ?
O77 C76 C75 C74 176.1(3) . . . . ?
O77 C76 C71 C70 4.5(5) . . . . ?
O77 C76 C71 C72 -176.9(3) . . . . ?
O2 C14 C9 C8 10.1(5) . . . . ?
O2 C14 C9 C10 -178.2(3) . . . . ?
O2 C14 C13 C12 -179.6(3) . . . . ?
N79 C93 C94 C99 13.2(5) . . . . ?
N79 C93 C94 C95 -169.2(3) . . . . ?
N79 C93 C98 C101 -13.9(4) . . . . ?
N79 C93 C98 C97 168.5(3) . . . . ?
N78 C83 C88 C87 -175.6(3) . . . . ?
N78 C83 C88 C91 7.7(5) . . . . ?
N114 C115 C120 C119 176.2(3) . . . . ?
N114 C115 C120 C123 -3.4(4) . . . . ?
N114 C115 C116 C117 -176.0(3) . . . . ?
N114 C115 C116 C121 6.1(5) . . . . ?
N2 C21 C26 C25 177.4(3) . . . . ?
N2 C21 C26 C29 -3.6(5) . . . . ?
N2 C21 C22 C23 -178.0(3) . . . . ?
N2 C21 C22 C27 1.3(5) . . . . ?
N1 C31 C36 C39 10.0(4) . . . . ?
N1 C31 C36 C35 -174.4(3) . . . . ?
N1 C31 C32 C33 176.0(3) . . . . ?
N1 C31 C32 C37 -5.5(4) . . . . ?
N4 C42 C47 C46 174.8(3) . . . . ?
N4 C42 C47 C50 -5.4(4) . . . . ?
N4 C42 C43 C44 -174.9(3) . . . . ?
N4 C42 C43 C48 7.5(5) . . . . ?
N5 C53 C58 C57 179.2(3) . . . . ?
N5 C53 C58 C61 -2.1(5) . . . . ?
N5 C53 C54 C55 -178.8(3) . . . . ?
N5 C53 C54 C59 1.5(5) . . . . ?
C82 N78 C83 C84 91.1(4) . . . . ?
C82 N78 C83 C88 -89.3(4) . . . . ?
C82 N78 B63 O64 106.0(3) . . . . ?
C82 N78 B63 O77 -130.0(3) . . . . ?
C82 N78 B63 N79 -15.4(4) . . . . ?
C82 N114 C115 C120 77.5(4) . . . . ?
C82 N114 C115 C116 -107.0(4) . . . . ?
C82 N81 C80 N79 -9.4(5) . . . . ?
C82 N81 C80 N103 170.4(3) . . . . ?
C2 N2 C21 C26 98.7(4) . . . . ?
C2 N2 C21 C22 -80.3(4) . . . . ?
C2 N2 B1 O1 151.6(3) . . . . ?
C2 N2 B1 O2 -82.4(3) . . . . ?
C2 N2 B1 N1 36.1(4) . . . . ?
C2 N5 C53 C58 84.0(4) . . . . ?
C2 N5 C53 C54 -94.8(4) . . . . ?
C2 N3 C1 N1 16.0(5) . . . . ?
C2 N3 C1 N4 -164.0(3) . . . . ?
C1 N1 C31 C36 -79.1(4) . . . . ?
C1 N1 C31 C32 101.1(3) . . . . ?
C1 N1 B1 O1 -147.5(3) . . . . ?
C1 N1 B1 O2 85.8(3) . . . . ?
C1 N1 B1 N2 -27.3(4) . . . . ?
C1 N4 C42 C47 83.3(4) . . . . ?
C1 N4 C42 C43 -101.3(4) . . . . ?
C1 N3 C2 N2 -5.7(5) . . . . ?
C1 N3 C2 N5 171.9(3) . . . . ?
C80 N79 C93 C94 -103.6(3) . . . . ?
C80 N79 C93 C98 80.7(4) . . . . ?
C80 N79 B63 O64 -108.2(3) . . . . ?
C80 N79 B63 O77 125.0(3) . . . . ?
C80 N79 B63 N78 7.1(4) . . . . ?
C80 N103 C104 C105 -96.3(4) . . . . ?
C80 N103 C104 C109 83.0(4) . . . . ?
C80 N81 C82 N78 0.3(5) . . . . ?
C80 N81 C82 N114 -178.8(3) . . . . ?
C42 N4 C1 N1 -166.7(3) . . . . ?
C42 N4 C1 N3 13.2(5) . . . . ?
C42 C47 C46 C45 0.3(5) . . . . ?
C42 C47 C50 C51 -179.7(4) . . . . ?
C42 C43 C44 C45 0.0(5) . . . . ?
C42 C43 C48 C49 91.5(4) . . . . ?
C115 N114 C82 N78 176.1(3) . . . . ?
C115 N114 C82 N81 -4.8(5) . . . . ?
C115 C120 C119 C118 -0.4(5) . . . . ?
C115 C120 C123 C124 175.2(3) . . . . ?
C115 C116 C117 C118 -0.1(5) . . . . ?
C115 C116 C121 C122 82.4(5) . . . . ?
C47 C42 C43 C44 0.5(5) . . . . ?
C47 C42 C43 C48 -177.2(3) . . . . ?
C47 C46 C45 C44 0.1(5) . . . . ?
C84 C83 C88 C87 4.1(5) . . . . ?
C84 C83 C88 C91 -172.6(3) . . . . ?
C84 C85 C86 C87 1.7(5) . . . . ?
C21 N2 C2 N5 -16.9(4) . . . . ?
C21 N2 C2 N3 160.7(3) . . . . ?
C21 N2 B1 O1 -32.0(4) . . . . ?
C21 N2 B1 O2 93.9(3) . . . . ?
C21 N2 B1 N1 -147.5(3) . . . . ?
C21 C26 C25 C24 2.2(5) . . . . ?
C21 C26 C29 C30 121.5(4) . . . . ?
C21 C22 C23 C24 -0.7(5) . . . . ?
C21 C22 C27 C28 145.1(4) . . . . ?
C53 N5 C2 N2 -169.5(3) . . . . ?
C53 N5 C2 N3 12.8(4) . . . . ?
C53 C58 C57 C56 0.9(5) . . . . ?
C53 C58 C61 C62 -164.9(3) . . . . ?
C53 C54 C55 C56 -1.7(5) . . . . ?
C53 C54 C59 C60 179.0(3) . . . . ?
C76 O77 B63 O64 14.9(4) . . . . ?
C76 O77 B63 N79 141.8(3) . . . . ?
C76 O77 B63 N78 -103.9(3) . . . . ?
C76 C75 C74 C73 1.0(5) . . . . ?
C76 C71 C72 C73 1.8(5) . . . . ?
C14 O2 B1 O1 -42.2(4) . . . . ?
C14 O2 B1 N2 -167.1(3) . . . . ?
C14 O2 B1 N1 79.9(4) . . . . ?
C14 C9 C10 C11 -4.6(5) . . . . ?
C70 C65 C66 C67 5.4(5) . . . . ?
C70 C69 C68 C67 0.4(5) . . . . ?
C70 C71 C72 C73 -179.6(3) . . . . ?
C93 N79 C80 N103 6.4(4) . . . . ?
C93 N79 C80 N81 -173.8(3) . . . . ?
C93 N79 B63 O64 70.1(4) . . . . ?
C93 N79 B63 O77 -56.7(3) . . . . ?
C93 N79 B63 N78 -174.6(2) . . . . ?
C93 C94 C95 C96 -0.7(5) . . . . ?
C31 N1 C1 N4 0.6(4) . . . . ?
C31 N1 C1 N3 -179.3(3) . . . . ?
C31 N1 B1 O1 35.4(4) . . . . ?
C31 N1 B1 O2 -91.3(3) . . . . ?
C31 N1 B1 N2 155.6(3) . . . . ?
C31 C36 C39 C40 -162.3(3) . . . . ?
C31 C36 C35 C34 -2.7(5) . . . . ?
C31 C32 C37 C38 -160.1(3) . . . . ?
C120 C115 C116 C117 -0.6(5) . . . . ?
C120 C115 C116 C121 -178.5(3) . . . . ?
C120 C119 C118 C117 -0.3(5) . . . . ?
C83 N78 C82 N114 8.1(4) . . . . ?
C83 N78 C82 N81 -171.0(3) . . . . ?
C83 N78 B63 O64 -70.0(3) . . . . ?
C83 N78 B63 O77 54.0(3) . . . . ?
C83 N78 B63 N79 168.6(2) . . . . ?
C83 C84 C89 C90 175.2(3) . . . . ?
C83 C84 C85 C86 2.1(5) . . . . ?
C83 C88 C87 C86 -0.1(5) . . . . ?
C83 C88 C91 C92 -122.4(3) . . . . ?
C8 C9 C10 C11 167.2(3) . . . . ?
C8 C7 C6 C5 -0.1(5) . . . . ?
C36 C31 C32 C33 -3.8(5) . . . . ?
C36 C31 C32 C37 174.7(3) . . . . ?
C36 C35 C34 C33 -1.7(5) . . . . ?
C39 C36 C35 C34 173.0(3) . . . . ?
C9 C14 C13 C12 -5.6(5) . . . . ?
C9 C8 C7 C6 -176.2(3) . . . . ?
C9 C8 C3 O1 -9.5(5) . . . . ?
C9 C8 C3 C4 175.6(3) . . . . ?
C9 C10 C11 C12 -1.6(5) . . . . ?
C105 C106 C107 C108 1.8(6) . . . . ?
C46 C47 C50 C51 0.1(5) . . . . ?
C65 O64 B63 O77 49.3(4) . . . . ?
C65 O64 B63 N79 -73.2(4) . . . . ?
C65 O64 B63 N78 171.2(3) . . . . ?
C65 C70 C69 C68 4.8(5) . . . . ?
C65 C70 C71 C76 34.6(5) . . . . ?
C65 C70 C71 C72 -143.9(3) . . . . ?
C7 C8 C9 C14 137.8(3) . . . . ?
C7 C8 C9 C10 -33.7(5) . . . . ?
C7 C8 C3 O1 175.0(3) . . . . ?
C7 C8 C3 C4 0.1(5) . . . . ?
C7 C6 C5 C4 1.0(5) . . . . ?
C43 C42 C47 C46 -0.6(5) . . . . ?
C43 C42 C47 C50 179.2(3) . . . . ?
C43 C44 C45 C46 -0.2(5) . . . . ?
C109 C108 C107 C106 -1.4(5) . . . . ?
C88 C87 C86 C85 -2.8(5) . . . . ?
C35 C36 C39 C40 22.1(5) . . . . ?
C3 O1 B1 O2 -30.0(4) . . . . ?
C3 O1 B1 N2 90.3(4) . . . . ?
C3 O1 B1 N1 -155.3(3) . . . . ?
C3 C8 C9 C14 -37.6(5) . . . . ?
C3 C8 C9 C10 150.9(3) . . . . ?
C3 C8 C7 C6 -0.4(5) . . . . ?
C3 C4 C5 C6 -1.4(5) . . . . ?
C99 C94 C95 C96 177.1(3) . . . . ?
C119 C120 C123 C124 -4.3(5) . . . . ?
C69 C70 C65 O64 178.6(3) . . . . ?
C69 C70 C65 C66 -7.5(4) . . . . ?
C69 C70 C71 C76 -152.1(3) . . . . ?
C69 C70 C71 C72 29.4(4) . . . . ?
C69 C68 C67 C66 -2.7(5) . . . . ?
C26 C21 C22 C23 3.0(5) . . . . ?
C26 C21 C22 C27 -177.7(3) . . . . ?
C26 C25 C24 C23 0.0(6) . . . . ?
C44 C43 C48 C49 -86.1(4) . . . . ?
C94 C93 C98 C101 170.5(3) . . . . ?
C94 C93 C98 C97 -7.1(5) . . . . ?
C94 C95 C96 C97 -4.1(5) . . . . ?
C58 C53 C54 C55 2.4(5) . . . . ?
C58 C53 C54 C59 -177.3(3) . . . . ?
C58 C57 C56 C55 -0.2(6) . . . . ?
C33 C32 C37 C38 18.4(5) . . . . ?
C75 C76 C71 C70 179.0(3) . . . . ?
C75 C76 C71 C72 -2.4(5) . . . . ?
C75 C74 C73 C72 -1.6(6) . . . . ?
C68 C67 C66 C65 -0.1(5) . . . . ?
C110 C105 C104 N103 0.1(5) . . . . ?
C110 C105 C104 C109 -179.2(3) . . . . ?
C110 C105 C106 C107 177.9(3) . . . . ?
C71 C76 C75 C74 1.1(5) . . . . ?
C71 C70 C65 O64 -8.0(5) . . . . ?
C71 C70 C65 C66 165.9(3) . . . . ?
C71 C70 C69 C68 -168.9(3) . . . . ?
C71 C72 C73 C74 0.2(6) . . . . ?
C104 N103 C80 N79 164.8(3) . . . . ?
C104 N103 C80 N81 -15.1(4) . . . . ?
C104 C105 C110 C111 90.4(4) . . . . ?
C104 C105 C106 C107 -0.8(5) . . . . ?
C104 C109 C108 C107 0.1(5) . . . . ?
C104 C109 C112 C113 -173.2(4) . . . . ?
C32 C31 C36 C39 -170.2(3) . . . . ?
C32 C31 C36 C35 5.4(5) . . . . ?
C32 C33 C34 C35 3.4(5) . . . . ?
C108 C109 C104 N103 -178.4(3) . . . . ?
C108 C109 C104 C105 0.9(5) . . . . ?
C108 C109 C112 C113 6.3(5) . . . . ?
C89 C84 C83 N78 -7.3(4) . . . . ?
C89 C84 C83 C88 173.0(3) . . . . ?
C89 C84 C85 C86 -175.9(3) . . . . ?
C54 C53 C58 C57 -2.0(5) . . . . ?
C54 C53 C58 C61 176.7(3) . . . . ?
C54 C55 C56 C57 0.6(6) . . . . ?
C98 C93 C94 C99 -171.3(3) . . . . ?
C98 C93 C94 C95 6.3(5) . . . . ?
C98 C97 C96 C95 3.2(5) . . . . ?
C25 C26 C29 C30 -59.5(4) . . . . ?
C5 C4 C3 O1 -174.4(3) . . . . ?
C5 C4 C3 C8 0.8(5) . . . . ?
C57 C58 C61 C62 13.7(6) . . . . ?
C22 C21 C26 C25 -3.7(5) . . . . ?
C22 C21 C26 C29 175.3(3) . . . . ?
C22 C23 C24 C25 -0.7(6) . . . . ?
C116 C115 C120 C119 0.8(5) . . . . ?
C116 C115 C120 C123 -178.7(3) . . . . ?
C116 C117 C118 C119 0.5(5) . . . . ?
C11 C12 C13 C14 -0.8(5) . . . . ?
C50 C47 C46 C45 -179.5(3) . . . . ?
C96 C97 C98 C93 2.2(5) . . . . ?
C96 C97 C98 C101 -175.4(3) . . . . ?
C87 C88 C91 C92 61.1(4) . . . . ?
C85 C84 C83 N78 174.5(3) . . . . ?
C85 C84 C83 C88 -5.1(5) . . . . ?
C85 C84 C89 C90 -6.7(5) . . . . ?
C34 C33 C32 C31 -0.6(5) . . . . ?
C34 C33 C32 C37 -179.2(3) . . . . ?
C91 C88 C87 C86 176.7(3) . . . . ?
C117 C116 C121 C122 -95.4(4) . . . . ?
C29 C26 C25 C24 -176.9(3) . . . . ?
C55 C54 C59 C60 -0.7(5) . . . . ?
C13 C14 C9 C8 -163.6(3) . . . . ?
C13 C14 C9 C10 8.1(5) . . . . ?
C13 C12 C11 C10 4.4(5) . . . . ?
C59 C54 C55 C56 178.0(3) . . . . ?
C112 C109 C104 N103 1.1(4) . . . . ?
C112 C109 C104 C105 -179.6(3) . . . . ?
C112 C109 C108 C107 -179.4(3) . . . . ?
C23 C22 C27 C28 -35.6(5) . . . . ?
C123 C120 C119 C118 179.2(3) . . . . ?
C106 C105 C110 C111 -88.1(4) . . . . ?
C106 C105 C104 N103 178.7(3) . . . . ?
C106 C105 C104 C109 -0.5(5) . . . . ?
C48 C43 C44 C45 177.7(3) . . . . ?
C61 C58 C57 C56 -177.7(4) . . . . ?
B63 O64 C65 C70 -51.8(4) . . . . ?
B63 O64 C65 C66 134.2(3) . . . . ?
B63 O77 C76 C75 140.2(3) . . . . ?
B63 O77 C76 C71 -45.0(5) . . . . ?
B63 N79 C80 N103 -175.4(3) . . . . ?
B63 N79 C80 N81 4.4(5) . . . . ?
B63 N79 C93 C94 78.1(4) . . . . ?
B63 N79 C93 C98 -97.6(3) . . . . ?
B63 N78 C82 N114 -167.9(3) . . . . ?
B63 N78 C82 N81 13.0(5) . . . . ?
B63 N78 C83 C84 -92.8(3) . . . . ?
B63 N78 C83 C88 86.9(4) . . . . ?
C102 C101 C98 C93 175.5(3) . . . . ?
C102 C101 C98 C97 -6.9(5) . . . . ?
C100 C99 C94 C93 135.7(3) . . . . ?
C100 C99 C94 C95 -41.8(4) . . . . ?
C27 C22 C23 C24 179.9(4) . . . . ?
B1 O1 C3 C8 60.6(4) . . . . ?
B1 O1 C3 C4 -124.4(3) . . . . ?
B1 O2 C14 C9 50.4(4) . . . . ?
B1 O2 C14 C13 -135.8(3) . . . . ?
B1 N2 C2 N5 159.6(3) . . . . ?
B1 N2 C2 N3 -22.8(5) . . . . ?
B1 N2 C21 C26 -77.7(4) . . . . ?
B1 N2 C21 C22 103.3(3) . . . . ?
B1 N1 C1 N4 -176.5(3) . . . . ?
B1 N1 C1 N3 3.6(4) . . . . ?
B1 N1 C31 C36 98.0(3) . . . . ?
B1 N1 C31 C32 -81.8(4) . . . . ?
C121 C116 C117 C118 177.8(3) . . . . ?
